data_4133301
loop_
_publ_author_name
'Mart\'inez-Mart\'inez, Antonio J'
'Tegner, Bengt E.'
'McKay, Alasdair I.'
'Bukvic, Alexander J.'
'Rees, Nicholas H.'
'Tizzard, Graham J.'
'Coles, Simon J.'
'Warren, Mark R.'
'Macgregor, Stuart A.'
'Weller, Andrew S.'

_publ_section_title
;
 Modulation of \s-Alkane Interactions in
 [Rh(L<sub>2</sub>)(alkane)]<sup>+</sup> Solid-State Molecular
 Organometallic (SMOM) Systems by Variation of the Chelating Phosphine and
 Alkane: Access to \h<sup>2</sup>,\h<sup>2</sup>-\s-Alkane Rh(I),
 \h<sup>1</sup>-\s-Alkane Rh(III) Complexes, and Alkane Encapsulation.
;
_journal_issue 44
_journal_name_full 'Journal of the American Chemical Society'
_journal_page_first 14958
_journal_page_last 14970
_journal_paper_doi 10.1021/jacs.8b09364
_journal_volume 140
_journal_year 2018
_chemical_formula_moiety '2(C36 H65 P2 Rh0.95), 2(C32 H12 B F24), 0.05(Rh)'
_chemical_formula_sum 'C136 H154 B2 F48 P4 Rh2'
_chemical_formula_weight 3051.90
_space_group_crystal_system monoclinic
_space_group_IT_number 15
_space_group_name_Hall '-I 2ya'
_space_group_name_H-M_alt 'I 1 2/a 1'
_atom_sites_solution_hydrogens geom
_atom_sites_solution_primary dual
_audit_creation_date 2018-08-29
_audit_creation_method
;
Olex2 1.2
(compiled 2018.05.29 svn.r3508 for OlexSys, GUI svn.r5506)
;
_cell_angle_alpha 90
_cell_angle_beta 94.612(3)
_cell_angle_gamma 90
_cell_formula_units_Z 8
_cell_length_a 20.6397(7)
_cell_length_b 17.8000(5)
_cell_length_c 77.042(2)
_cell_measurement_reflns_used 9341
_cell_measurement_temperature 150
_cell_measurement_theta_max 25.5500
_cell_measurement_theta_min 1.8360
_cell_volume 28212.6(14)
_computing_cell_refinement 'CrysAlisPro 1.171.39.34b (Rigaku OD, 2017)'
_computing_data_collection 'CrysAlisPro 1.171.39.34b (Rigaku OD, 2017)'
_computing_data_reduction 'CrysAlisPro 1.171.39.34b (Rigaku OD, 2017)'
_computing_molecular_graphics 'Olex2 (Dolomanov et al., 2009)'
_computing_publication_material 'Olex2 (Dolomanov et al., 2009)'
_computing_structure_refinement 'ShelXL (Sheldrick, 2015)'
_computing_structure_solution 'ShelXT (Sheldrick, 2015)'
_diffrn_ambient_temperature 150.0
_diffrn_detector_area_resol_mean 0.0350
_diffrn_detector_type 'Rigaku Saturn724+'
_diffrn_measured_fraction_theta_full 0.986
_diffrn_measured_fraction_theta_max 0.986
_diffrn_measurement_details
;
List of Runs (angles in degrees, time in seconds):

  # Type    Start    End  Width  t~exp~   \w     \q     \k     \f   Frames
--------------------------------------------------------------------------
  1  \w   -104.00  16.00   0.20    0.20    --   28.00  60.00 -80.00  600
  2  \f    -80.00  40.00   0.20    0.20  16.00  28.00  60.00    --   600
  3  \w   -104.00  16.00   0.20    0.20    --   28.00  60.00  40.00  600
  4  \f     40.00 160.00   0.20    0.20  16.00  28.00  60.00    --   600
  5  \w   -104.00  16.00   0.20    0.20    --   28.00  60.00 160.00  600
  6  \f    -90.00  90.00   0.20    0.20  16.00  28.00   0.00    --   900
;
_diffrn_measurement_device 'CrystalLogic Kappa (4 circle)'
_diffrn_measurement_device_type 'Kappa Rigaku Saturn724+'
_diffrn_measurement_method 'omega rotation'
_diffrn_radiation_type synchrotron
_diffrn_radiation_wavelength 0.6889
_diffrn_reflns_av_R_equivalents 0.0940
_diffrn_reflns_av_unetI/netI 0.0916
_diffrn_reflns_Laue_measured_fraction_full 0.986
_diffrn_reflns_Laue_measured_fraction_max 0.986
_diffrn_reflns_limit_h_max 22
_diffrn_reflns_limit_h_min -22
_diffrn_reflns_limit_k_max 19
_diffrn_reflns_limit_k_min -19
_diffrn_reflns_limit_l_max 85
_diffrn_reflns_limit_l_min -76
_diffrn_reflns_number 94644
_diffrn_reflns_point_group_measured_fraction_full 0.986
_diffrn_reflns_point_group_measured_fraction_max 0.986
_diffrn_reflns_theta_full 22.502
_diffrn_reflns_theta_max 22.502
_diffrn_reflns_theta_min 1.697
_exptl_absorpt_coefficient_mu 0.362
_exptl_absorpt_correction_T_max 1.00000
_exptl_absorpt_correction_T_min 0.38859
_exptl_absorpt_correction_type multi-scan
_exptl_absorpt_process_details
;
CrysAlisPro 1.171.39.34b (Rigaku Oxford Diffraction, 2017)
Empirical absorption correction using spherical harmonics,
 implemented in SCALE3 ABSPACK scaling algorithm.
;
_exptl_crystal_colour yellow
_exptl_crystal_colour_primary yellow
_exptl_crystal_density_diffrn 1.437
_exptl_crystal_description block
_exptl_crystal_F_000 12496
_exptl_crystal_size_max 0.1
_exptl_crystal_size_mid 0.08
_exptl_crystal_size_min 0.05
_refine_diff_density_max 6.213
_refine_diff_density_min -1.158
_refine_diff_density_rms 0.196
_refine_ls_extinction_method none
_refine_ls_goodness_of_fit_ref 1.459
_refine_ls_hydrogen_treatment constr
_refine_ls_matrix_type full
_refine_ls_number_parameters 2011
_refine_ls_number_reflns 19997
_refine_ls_number_restraints 5073
_refine_ls_restrained_S_all 1.381
_refine_ls_R_factor_all 0.2238
_refine_ls_R_factor_gt 0.1580
_refine_ls_shift/su_max 0.001
_refine_ls_shift/su_mean 0.000
_refine_ls_structure_factor_coef Fsqd
_refine_ls_weighting_details 'w=1/[\s^2^(Fo^2^)+(0.2000P)^2^] where P=(Fo^2^+2Fc^2^)/3'
_refine_ls_weighting_scheme calc
_refine_ls_wR_factor_gt 0.3934
_refine_ls_wR_factor_ref 0.4456
_reflns_Friedel_coverage 0.000
_reflns_number_gt 10176
_reflns_number_total 19997
_reflns_threshold_expression 'I > 2\s(I)'
_cod_data_source_file ja8b09364_si_002.cif
_cod_data_source_block 4-NBA
_cod_original_cell_volume 28212.6(15)
_cod_database_code 4133301
_shelx_shelxl_version_number 2018/1
_shelx_space_group_comment
;
The symmetry employed for this shelxl refinement is uniquely defined
by the following loop, which should always be used as a source of
symmetry information in preference to the above space-group names.
They are only intended as comments.
;
_shelx_estimated_absorpt_t_max 0.982
_shelx_estimated_absorpt_t_min 0.965
_olex2_refinement_description
;
1. Fixed Uiso
 At 1.2 times of:
  All C(H) groups, All C(H,H) groups
2. Restrained distances
 Rh2A-Rh2
 1.75 with sigma of 0.02
 C20-C21 \\sim C21-C22 \\sim C22-C23 \\sim C23-C24 \\sim C24-C19 \\sim C19-C20
 with sigma of 0.02
 C20-C24 \\sim C22-C24 \\sim C21-C19 \\sim C21-C23 \\sim C23-C19 \\sim C20-C22
 with sigma of 0.04
 C52-F11 \\sim C52-F12 \\sim C52-F10
 with sigma of 0.02
 C44-F5 \\sim C44-F4 \\sim C44-F6
 with sigma of 0.02
 C44A-F29 \\sim C44A-F30 \\sim C44A-F28
 with sigma of 0.02
 C43A-F27 \\sim C43A-F25 \\sim C43A-F26
 with sigma of 0.02
 C67A-F43 \\sim C67A-F44 \\sim C67A-F45
 with sigma of 0.02
 C68A-F46 \\sim C68A-F47 \\sim C68A-F48
 with sigma of 0.02
 C51A-F31 \\sim C51A-F32 \\sim C51A-F33
 with sigma of 0.02
 C52A-F36 \\sim C52A-F34 \\sim C52A-F35
 with sigma of 0.02
 F4-F5 \\sim F4-F6 \\sim F5-F6
 with sigma of 0.04
 F10-F11 \\sim F10-F12 \\sim F11-F12
 with sigma of 0.04
 F25-F26 \\sim F25-F27 \\sim F26-F27
 with sigma of 0.04
 F28-F29 \\sim F28-F30 \\sim F29-F30
 with sigma of 0.04
 F31-F32 \\sim F31-F33 \\sim F32-F33
 with sigma of 0.04
 F34-F35 \\sim F34-F36 \\sim F35-F36
 with sigma of 0.04
 F43-F44 \\sim F43-F45 \\sim F44-F45
 with sigma of 0.04
 F46-F47 \\sim F46-F48 \\sim F47-F48
 with sigma of 0.04
 C59-F15 \\sim C59-F13 \\sim C59-F14 \\sim C59-F15A \\sim C59-F13A \\sim
C59-F14A
 with sigma of 0.02
 F13-F14 \\sim F13-F15 \\sim F14-F15 \\sim F13A-F14A \\sim F13A-F15A \\sim
F14A-F15A
 with sigma of 0.04
 C60-F16 \\sim C60-F18 \\sim C60-F17 \\sim C60-F16A \\sim C60-F18A \\sim
C60-F17A
 with sigma of 0.02
 F16-F17 \\sim F16-F18 \\sim F17-F18 \\sim F16A-F17A \\sim F16A-F18A \\sim
F17A-F18A
 with sigma of 0.04
 C67-F21 \\sim C67-F19 \\sim C67-F20 \\sim C67-F21A \\sim C67-F19A \\sim
C67-F20A
 with sigma of 0.02
 F19-F20 \\sim F19-F21 \\sim F20-F21 \\sim F19A-F20A \\sim F19A-F21A \\sim
F20A-F21A
 with sigma of 0.04
 C59A-F39 \\sim C59A-F37 \\sim C59A-F38 \\sim C59A-F39A \\sim C59A-F37A \\sim
C59A-F38A
 with sigma of 0.02
 F37-F38 \\sim F37-F39 \\sim F38-F39 \\sim F37A-F38A \\sim F37A-F39A \\sim
F38A-F39A
 with sigma of 0.04
 C60A-F42 \\sim C60A-F41 \\sim C60A-F40 \\sim C60A-F42A \\sim C60A-F41A \\sim
C60A-F40A
 with sigma of 0.02
 F40-F41 \\sim F40-F42 \\sim F41-F42 \\sim F40A-F41A \\sim F40A-F42A \\sim
F41A-F42A
 with sigma of 0.04
 C43-F2 \\sim C43-F3 \\sim C43-F1 \\sim C43-F2A \\sim C43-F3A \\sim C43-F1A
 with sigma of 0.02
 F1-F2 \\sim F1-F3 \\sim F2-F3 \\sim F1A-F2A \\sim F1A-F3A \\sim F2A-F3A
 with sigma of 0.04
 C68-F24 \\sim C68-F23 \\sim C68-F22 \\sim C68-F24A \\sim C68-F23A \\sim
C68-F22A
 with sigma of 0.02
 F22-F23 \\sim F22-F24 \\sim F23-F24 \\sim F22A-F23A \\sim F22A-F24A \\sim
F23A-F24A
 with sigma of 0.04
 F9-C51 \\sim F7-C51 \\sim F8-C51 \\sim F9A-C51 \\sim F7A-C51 \\sim F8A-C51
 with sigma of 0.02
 F7-F8 \\sim F7-F9 \\sim F8-F9 \\sim F7A-F8A \\sim F7A-F9A \\sim F8A-F9A
 with sigma of 0.02
 C3C-C4C \\sim C3C-C2C \\sim C4C-C5C \\sim C2C-C1C \\sim C5C-C6C \\sim C1C-C6C
\\sim C3C-C7C \\sim C7C-C6C
 with sigma of 0.02
 C3B-C4B \\sim C3B-C2B \\sim C4B-C5B \\sim C2B-C1B \\sim C5B-C6B \\sim C1B-C6B
\\sim C3B-C7B \\sim C7B-C6B
 with sigma of 0.02
 C3A-C4A \\sim C3A-C2A \\sim C4A-C5A \\sim C2A-C1A \\sim C5A-C6A \\sim C1A-C6A
\\sim C3A-C7A \\sim C7A-C6A
 with sigma of 0.02
 C3-C2 \\sim C3-C4 \\sim C2-C1 \\sim C4-C5 \\sim C1-C6 \\sim C5-C6 \\sim C3-C7
\\sim C7-C6
 with sigma of 0.02
3. Rigid bond restraints
 All non-hydrogen atoms
 with sigma for 1-2 distances of 0.01 and sigma for 1-3 distances of 0.01
4. Uiso/Uaniso restraints and constraints
All non-hydrogen atoms have similar U: within 2A with sigma of 0.04 and sigma
for terminal atoms of 0.08
Uanis(Rh2) = Uanis(Rh2A)
5. Rigid body (RIGU) restrains
 All non-hydrogen atoms
 with sigma for 1-2 distances of 0.004 and sigma for 1-3 distances of 0.004
6. Others
 Sof(F15A)=Sof(F14A)=Sof(F13A)=1-FVAR(1)
 Sof(F15)=Sof(F13)=Sof(F14)=FVAR(1)
 Sof(F38A)=Sof(F37A)=Sof(F39A)=1-FVAR(2)
 Sof(F39)=Sof(F37)=Sof(F38)=FVAR(2)
 Sof(F40A)=Sof(F41A)=Sof(F42A)=1-FVAR(3)
 Sof(F42)=Sof(F41)=Sof(F40)=FVAR(3)
 Sof(F2A)=Sof(F3A)=Sof(F1A)=1-FVAR(4)
 Sof(F2)=Sof(F3)=Sof(F1)=FVAR(4)
 Sof(F22A)=Sof(F24A)=Sof(F23A)=1-FVAR(5)
 Sof(F24)=Sof(F23)=Sof(F22)=FVAR(5)
 Sof(F7A)=Sof(F8A)=Sof(F9A)=1-FVAR(6)
 Sof(F9)=Sof(F7)=Sof(F8)=FVAR(6)
 Sof(Rh2A)=1-FVAR(7)
 Sof(Rh2)=FVAR(7)
 Sof(C3)=Sof(H3)=Sof(C2)=Sof(H2A)=Sof(H2B)=Sof(C4)=Sof(H4A)=Sof(H4B)=Sof(C7)=
 Sof(H7A)=Sof(H7B)=Sof(C1)=Sof(H1A)=Sof(H1B)=Sof(C5)=Sof(H5A)=Sof(H5B)=Sof(C6)=
 Sof(H6)=1-FVAR(8)
 Sof(C3A)=Sof(H3A)=Sof(C4A)=Sof(H4AA)=Sof(H4AB)=Sof(C2A)=Sof(H2AA)=Sof(H2AB)=
 Sof(C7A)=Sof(H7AA)=Sof(H7AB)=Sof(C5A)=Sof(H5AA)=Sof(H5AB)=Sof(C1A)=Sof(H1AA)=
 Sof(H1AB)=Sof(C6A)=Sof(H6A)=FVAR(8)
 Sof(C3B)=Sof(H3B)=Sof(C4B)=Sof(H4BA)=Sof(H4BB)=Sof(C2B)=Sof(H2BA)=Sof(H2BB)=
 Sof(C7B)=Sof(H7BA)=Sof(H7BB)=Sof(C5B)=Sof(H5BA)=Sof(H5BB)=Sof(C1B)=Sof(H1BA)=
 Sof(H1BB)=Sof(C6B)=Sof(H6B)=1-FVAR(9)
 Sof(C3C)=Sof(H3C)=Sof(C4C)=Sof(H4CA)=Sof(H4CB)=Sof(C2C)=Sof(H2CA)=Sof(H2CB)=
 Sof(C7C)=Sof(H7CA)=Sof(H7CB)=Sof(C5C)=Sof(H5CA)=Sof(H5CB)=Sof(C1C)=Sof(H1CA)=
 Sof(H1CB)=Sof(C6C)=Sof(H6C)=FVAR(9)
 Fixed Sof: F21(0.5) F16(0.5) F18(0.5) F19(0.5) F20(0.5) F17(0.5) F18A(0.5)
 F17A(0.5) F16A(0.5) F19A(0.5) F20A(0.5) F21A(0.5)
7.a Free rotating group:
 C20(C21,C22,C23,C24,C19), C3(C2,C4,C7,C1,C5,C6), C3C(C4C,C2C,C7C,C5C,C1C,C6C),
  C3A(C4A,C2A,C7A,C5A,C1A,C6A), C3B(C4B,C2B,C7B,C5B,C1B,C6B)
7.b Ternary CH refined with riding coordinates:
 C25(H25), C10A(H10A), C10(H10), C25A(H25A), C13(H13), C13A(H13A), C31(H31),
 C31A(H31A), C19A(H19A), C19(H19), C3(H3), C6(H6), C3C(H3C), C6C(H6C), C3A(H3A),
  C6A(H6A), C3B(H3B), C6B(H6B)
7.c Secondary CH2 refined with riding coordinates:
 C12A(H12A,H12B), C16A(H16A,H16B), C11(H11C,H11D), C14A(H14A,H14B), C11A(H11A,
 H11B), C9(H9A,H9B), C32A(H32A,H32B), C9A(H9AA,H9AB), C14(H14C,H14D), C36(H36C,
 H36D), C15A(H15A,H15B), C34A(H34A,H34B), C30A(H30A,H30B), C29A(H29A,H29B),
 C30(H30C,H30D), C26A(H26A,H26B), C29(H29C,H29D), C34(H34C,H34D), C16(H16C,
 H16D), C22A(H22A,H22B), C28(H28C,H28D), C27A(H27A,H27B), C28A(H28A,H28B),
 C17A(H17A,H17B), C15(H15C,H15D), C36A(H36A,H36B), C35(H35C,H35D), C18(H18C,
 H18D), C33A(H33A,H33B), C17(H17C,H17D), C18A(H18A,H18B), C35A(H35A,H35B),
 C24A(H24A,H24B), C27(H27C,H27D), C8A(H8AA,H8AB), C33(H33C,H33D), C21A(H21A,
 H21B), C20A(H20A,H20B), C26(H26C,H26D), C12(H12C,H12D), C23A(H23A,H23B),
 C32(H32C,H32D), C8(H8A,H8B), C20(H20C,H20D), C21(H21C,H21D), C22(H22C,H22D),
 C23(H23C,H23D), C24(H24C,H24D), C2(H2A,H2B), C4(H4A,H4B), C7(H7A,H7B), C1(H1A,
 H1B), C5(H5A,H5B), C4C(H4CA,H4CB), C2C(H2CA,H2CB), C7C(H7CA,H7CB), C5C(H5CA,
 H5CB), C1C(H1CA,H1CB), C4A(H4AA,H4AB), C2A(H2AA,H2AB), C7A(H7AA,H7AB),
 C5A(H5AA,H5AB), C1A(H1AA,H1AB), C4B(H4BA,H4BB), C2B(H2BA,H2BB), C7B(H7BA,H7BB),
  C5B(H5BA,H5BB), C1B(H1BA,H1BB)
7.d Aromatic/amide H refined with riding coordinates:
 C50(H50), C42A(H42A), C46(H46), C50A(H50A), C38A(H38A), C46A(H46A), C42(H42),
 C66(H66), C54A(H54A), C58A(H58A), C40A(H40A), C38(H38), C48(H48), C62(H62),
 C40(H40), C54(H54), C62A(H62A), C58(H58), C48A(H48A), C66A(H66A), C56(H56),
 C64A(H64A), C56A(H56A), C64(H64)
;
_olex2_diffrn_ambient_temperature_device 'Oxford Cryosystems'
_olex2_submission_special_instructions 'No special instructions were received'
_oxdiff_exptl_absorpt_empirical_details
;
Empirical correction (ABSPACK) includes:
- Absorption correction using spherical harmonics
- Frame scaling
;

loop_
_space_group_symop_operation_xyz
'x, y, z'
'-x+1/2, y, -z'
'x+1/2, y+1/2, z+1/2'
'-x+1, y+1/2, -z+1/2'
'-x, -y, -z'
'x-1/2, -y, z'
'-x+1/2, -y+1/2, -z+1/2'
'x, -y+1/2, z+1/2'

loop_
_atom_site_label
_atom_site_type_symbol
_atom_site_fract_x
_atom_site_fract_y
_atom_site_fract_z
_atom_site_U_iso_or_equiv
_atom_site_adp_type
_atom_site_occupancy
_atom_site_site_symmetry_order
_atom_site_calc_flag
_atom_site_refinement_flags_posn
_atom_site_refinement_flags_adp
_atom_site_refinement_flags_occupancy
_atom_site_disorder_assembly
_atom_site_disorder_group
P3 P 1.10443(16) -0.1857(3) 0.55041(5) 0.1013(13) Uani 1 1 d . U . . .
P1 P 1.10821(17) 0.3375(2) 0.67943(4) 0.0903(12) Uani 1 1 d . U . . .
P4 P 0.90124(19) -0.1508(2) 0.56906(4) 0.0951(12) Uani 1 1 d . U . . .
P2 P 0.89928(17) 0.3380(3) 0.69416(4) 0.0932(12) Uani 1 1 d . U . . .
Rh2 Rh 1.00069(4) -0.18056(5) 0.56045(2) 0.0565(4) Uani 0.9487(18) 1 d D U P A 1
Rh1 Rh 1.00343(4) 0.32369(4) 0.68671(2) 0.0510(3) Uani 1 1 d . U . . .
C37A C 1.0166(4) -0.8108(5) 0.57848(12) 0.0450(19) Uani 1 1 d . U . . .
C45 C 0.9812(4) -0.3046(5) 0.67104(12) 0.0445(19) Uani 1 1 d . U . . .
C50 C 1.0275(5) -0.3307(5) 0.65950(13) 0.054(2) Uani 1 1 d . U . . .
H50 H 1.071328 -0.314145 0.661038 0.065 Uiso 1 1 calc R . . . .
C37 C 1.0215(5) -0.3092(5) 0.70328(12) 0.044(2) Uani 1 1 d . U . . .
C45A C 0.9764(4) -0.8034(5) 0.54628(12) 0.0412(19) Uani 1 1 d . U . . .
C52A C 1.0546(6) -0.8914(7) 0.50819(15) 0.091(3) Uani 1 1 d D U . . .
C42A C 1.0760(5) -0.8474(5) 0.58053(13) 0.052(2) Uani 1 1 d . U . . .
H42A H 1.106953 -0.836524 0.572397 0.063 Uiso 1 1 calc R . . . .
B2 B 0.9971(5) -0.7521(5) 0.56286(13) 0.0416(19) Uani 1 1 d . U . . .
C46 C 0.9201(5) -0.3370(5) 0.66797(13) 0.052(2) Uani 1 1 d . U . . .
H46 H 0.888087 -0.324315 0.675679 0.063 Uiso 1 1 calc R . . . .
C61A C 1.0564(5) -0.6963(6) 0.55887(13) 0.058(2) Uani 1 1 d . U . . .
C50A C 1.0204(5) -0.8258(5) 0.53444(12) 0.052(2) Uani 1 1 d . U . . .
H50A H 1.063831 -0.807945 0.536091 0.063 Uiso 1 1 calc R . . . .
C53A C 0.9385(5) -0.6959(5) 0.56774(13) 0.053(2) Uani 1 1 d . U . . .
C53 C 1.0634(5) -0.1955(6) 0.68348(13) 0.060(2) Uani 1 1 d . U . . .
C39A C 0.9876(6) -0.8886(6) 0.60338(14) 0.066(3) Uani 1 1 d . U . . .
C38A C 0.9718(5) -0.8355(5) 0.59014(13) 0.057(3) Uani 1 1 d . U . . .
H38A H 0.929044 -0.815362 0.589033 0.069 Uiso 1 1 calc R . . . .
C60A C 0.8884(5) -0.5920(7) 0.60710(17) 0.093(3) Uani 1 1 d D U . . .
C61 C 0.9460(5) -0.1943(6) 0.69228(13) 0.058(2) Uani 1 1 d . U . . .
C46A C 0.9145(4) -0.8371(5) 0.54364(14) 0.049(2) Uani 1 1 d . U . . .
H46A H 0.883217 -0.827424 0.551752 0.059 Uiso 1 1 calc R . . . .
C42 C 1.0834(5) -0.3419(6) 0.70606(14) 0.058(2) Uani 1 1 d . U . . .
H42 H 1.117082 -0.327904 0.698986 0.069 Uiso 1 1 calc R . . . .
C47A C 0.8981(5) -0.8834(5) 0.52978(16) 0.065(2) Uani 1 1 d . U . . .
C66 C 0.9412(7) -0.1653(6) 0.70903(14) 0.079(4) Uani 1 1 d . U . . .
H66 H 0.972535 -0.180832 0.718030 0.094 Uiso 1 1 calc R . . . .
C54A C 0.8901(5) -0.6701(6) 0.55573(14) 0.064(3) Uani 1 1 d . U . . .
H54A H 0.888249 -0.689512 0.544218 0.076 Uiso 1 1 calc R . . . .
C58A C 0.9367(5) -0.6667(5) 0.58493(14) 0.059(3) Uani 1 1 d . U . . .
H58A H 0.968621 -0.682424 0.593741 0.071 Uiso 1 1 calc R . . . .
C47 C 0.9030(6) -0.3844(6) 0.65502(15) 0.066(2) Uani 1 1 d . U . . .
C40A C 1.0483(6) -0.9193(6) 0.60460(15) 0.073(3) Uani 1 1 d . U . . .
H40A H 1.060001 -0.955868 0.613270 0.087 Uiso 1 1 calc R . . . .
C41 C 1.0952(7) -0.3941(6) 0.71905(16) 0.077(3) Uani 1 1 d . U . . .
C49 C 1.0087(6) -0.3798(6) 0.64616(15) 0.068(3) Uani 1 1 d . U . . .
C38 C 0.9766(6) -0.3359(6) 0.71436(14) 0.064(3) Uani 1 1 d . U . . .
H38 H 0.933782 -0.315979 0.713088 0.077 Uiso 1 1 calc R . . . .
B1 B 1.0037(5) -0.2517(6) 0.68752(13) 0.046(2) Uani 1 1 d . U . . .
C49A C 1.0041(6) -0.8728(6) 0.52040(13) 0.063(2) Uani 1 1 d . U . . .
C48 C 0.9472(6) -0.4062(6) 0.64384(16) 0.074(3) Uani 1 1 d . U . . .
H48 H 0.934962 -0.439580 0.634516 0.089 Uiso 1 1 calc R . . . .
C41A C 1.0929(5) -0.8969(6) 0.59317(14) 0.066(3) Uani 1 1 d . U . . .
C62 C 0.9002(6) -0.1666(6) 0.67988(14) 0.074(3) Uani 1 1 d . U . . .
H62 H 0.901250 -0.183324 0.668195 0.089 Uiso 1 1 calc R . . . .
C40 C 1.0502(8) -0.4189(7) 0.72939(18) 0.097(4) Uani 1 1 d . U . . .
H40 H 1.060462 -0.455865 0.738063 0.116 Uiso 1 1 calc R . . . .
C54 C 1.0684(6) -0.1647(6) 0.66699(15) 0.079(4) Uani 1 1 d . U . . .
H54 H 1.037849 -0.179548 0.657745 0.095 Uiso 1 1 calc R . . . .
C39 C 0.9903(7) -0.3892(7) 0.72698(16) 0.082(3) Uani 1 1 d . U . . .
C51A C 0.8320(7) -0.9149(7) 0.52766(17) 0.105(3) Uani 1 1 d D U . . .
C57A C 0.8894(6) -0.6161(7) 0.58910(15) 0.079(3) Uani 1 1 d . U . . .
C62A C 1.1059(5) -0.6757(6) 0.57197(15) 0.071(3) Uani 1 1 d . U . . .
H62A H 1.104967 -0.695548 0.583391 0.085 Uiso 1 1 calc R . . . .
C12A C 0.9041(9) -0.0445(8) 0.56526(19) 0.132(4) Uani 1 1 d . U . . .
H12A H 0.876727 -0.031756 0.554515 0.158 Uiso 1 1 calc R . . . .
H12B H 0.886115 -0.018178 0.575120 0.158 Uiso 1 1 calc R . . . .
C55A C 0.8439(6) -0.6170(7) 0.55970(16) 0.092(4) Uani 1 1 d . U . . .
C59A C 0.7957(7) -0.5913(8) 0.54619(18) 0.113(4) Uani 1 1 d D U . . .
C43A C 0.9393(6) -0.9045(6) 0.61543(16) 0.091(3) Uani 1 1 d D U . . .
C67A C 1.2062(7) -0.6076(9) 0.5825(2) 0.145(5) Uani 1 1 d D U . . .
C25 C 0.8328(6) 0.2973(13) 0.67926(18) 0.150(5) Uani 1 1 d . U . . .
H25 H 0.820697 0.245757 0.683000 0.180 Uiso 1 1 calc R . . . .
C68A C 1.1087(8) -0.5752(9) 0.5213(2) 0.161(5) Uani 1 1 d D U . . .
C58 C 1.1089(6) -0.1717(7) 0.69600(15) 0.086(4) Uani 1 1 d . U . . .
H58 H 1.107806 -0.191765 0.707399 0.104 Uiso 1 1 calc R . . . .
C48A C 0.9424(6) -0.9035(6) 0.51819(16) 0.077(3) Uani 1 1 d . U . . .
H48A H 0.930990 -0.937422 0.508937 0.092 Uiso 1 1 calc R . . . .
C52 C 1.0587(7) -0.4003(7) 0.63422(17) 0.104(3) Uani 1 1 d D U . . .
C16A C 1.0986(7) -0.3078(9) 0.49644(19) 0.112(4) Uani 1 1 d . U . . .
H16A H 1.093059 -0.259671 0.490038 0.134 Uiso 1 1 calc R . . . .
H16B H 1.096635 -0.349098 0.487810 0.134 Uiso 1 1 calc R . . . .
C66A C 1.0613(6) -0.6614(6) 0.54292(15) 0.076(3) Uani 1 1 d . U . . .
H66A H 1.028073 -0.670659 0.533898 0.092 Uiso 1 1 calc R . . . .
C68 C 0.8934(7) -0.0890(8) 0.7313(2) 0.140(5) Uani 1 1 d D U . . .
C11 C 0.9444(11) 0.4772(9) 0.6883(2) 0.154(5) Uani 1 1 d . U . . .
H11C H 0.928568 0.488839 0.676106 0.185 Uiso 1 1 calc R . . . .
H11D H 0.953284 0.525786 0.694262 0.185 Uiso 1 1 calc R . . . .
C10A C 1.0031(8) -0.0698(7) 0.55370(18) 0.107(3) Uani 1 1 d . U . . .
H10A H 0.979833 -0.067374 0.541824 0.128 Uiso 1 1 calc R . . A .
C44 C 1.1642(8) -0.4275(7) 0.72215(16) 0.116(4) Uani 1 1 d D U . . .
C67 C 0.8005(8) -0.0918(8) 0.6701(2) 0.158(5) Uani 1 1 d D U . . .
C43 C 0.9398(8) -0.4098(7) 0.73821(19) 0.129(4) Uani 1 1 d D U . . .
C14A C 1.0480(5) -0.2547(7) 0.52173(15) 0.083(3) Uani 1 1 d . U . . .
H14A H 1.039106 -0.205384 0.516084 0.099 Uiso 1 1 calc R . . . .
H14B H 1.013152 -0.264851 0.529517 0.099 Uiso 1 1 calc R . . . .
C10 C 1.0056(8) 0.4379(8) 0.68787(19) 0.123(5) Uani 1 1 d . U . . .
H10 H 1.020775 0.443156 0.700472 0.148 Uiso 1 1 calc R . . . .
C25A C 0.8335(6) -0.1954(11) 0.55567(17) 0.133(4) Uani 1 1 d . U . . .
H25A H 0.825137 -0.246550 0.560358 0.160 Uiso 1 1 calc R . . . .
C44A C 1.1593(6) -0.9315(7) 0.59485(15) 0.090(3) Uani 1 1 d D U . . .
C11A C 0.9705(10) -0.0191(9) 0.5636(2) 0.145(5) Uani 1 1 d . U . . .
H11A H 0.969683 0.030976 0.557978 0.173 Uiso 1 1 calc R . . . .
H11B H 0.993631 -0.014270 0.575312 0.173 Uiso 1 1 calc R . . . .
C55 C 1.1160(8) -0.1136(9) 0.66359(17) 0.121(5) Uani 1 1 d . U . . .
C9 C 1.0582(12) 0.4751(9) 0.6808(3) 0.168(6) Uani 1 1 d . U . . .
H9A H 1.043835 0.489241 0.668695 0.202 Uiso 1 1 calc R . . . .
H9B H 1.066005 0.522476 0.687411 0.202 Uiso 1 1 calc R . . . .
C13 C 1.1281(8) 0.3107(11) 0.65815(19) 0.124(5) Uani 1 1 d . U . . .
H13 H 1.174940 0.323155 0.657254 0.149 Uiso 1 1 calc R . . . .
C32A C 0.8753(9) -0.2418(12) 0.59608(18) 0.142(5) Uani 1 1 d . U . . .
H32A H 0.918091 -0.265448 0.594838 0.171 Uiso 1 1 calc R . . . .
H32B H 0.843518 -0.266499 0.587615 0.171 Uiso 1 1 calc R . . . .
C13A C 1.1116(6) -0.2518(10) 0.53215(17) 0.106(3) Uani 1 1 d . U . . .
H13A H 1.116540 -0.302430 0.537746 0.128 Uiso 1 1 calc R . . . .
C31 C 0.8881(7) 0.2921(13) 0.71562(18) 0.145(5) Uani 1 1 d . U . . .
H31 H 0.891330 0.236481 0.714018 0.174 Uiso 1 1 calc R . . . .
C9A C 1.0795(9) -0.0429(9) 0.5508(2) 0.138(5) Uani 1 1 d . U . . .
H9AA H 1.077994 0.005341 0.544400 0.165 Uiso 1 1 calc R . . . .
H9AB H 1.102813 -0.033849 0.562380 0.165 Uiso 1 1 calc R . . . .
C31A C 0.8796(9) -0.1653(11) 0.59134(18) 0.133(5) Uani 1 1 d . U . . .
H31A H 0.836528 -0.141040 0.592596 0.159 Uiso 1 1 calc R . . . .
C65A C 1.1102(8) -0.6151(9) 0.53947(17) 0.121(5) Uani 1 1 d . U . . .
C63A C 1.1551(7) -0.6272(9) 0.56824(17) 0.107(4) Uani 1 1 d . U . . .
C14 C 1.1201(12) 0.2401(14) 0.6538(2) 0.175(7) Uani 1 1 d . U . . .
H14C H 1.072974 0.228831 0.652736 0.210 Uiso 1 1 calc R . . . .
H14D H 1.140451 0.208498 0.663292 0.210 Uiso 1 1 calc R . . . .
C65 C 0.8938(8) -0.1158(9) 0.71316(17) 0.117(5) Uani 1 1 d . U . . .
C59 C 1.1179(7) -0.0841(8) 0.6449(2) 0.144(5) Uani 1 1 d D U . . .
C36 C 0.9448(9) 0.3165(14) 0.7272(2) 0.191(8) Uani 1 1 d . U . . .
H36C H 0.939382 0.368999 0.731061 0.230 Uiso 1 1 calc R . . . .
H36D H 0.985322 0.312792 0.721173 0.230 Uiso 1 1 calc R . . . .
C63 C 0.8531(8) -0.1159(8) 0.68368(17) 0.120(5) Uani 1 1 d . U . . .
C15A C 1.0478(8) -0.3164(8) 0.5077(2) 0.122(5) Uani 1 1 d . U . . .
H15A H 1.052219 -0.366066 0.513463 0.146 Uiso 1 1 calc R . . . .
H15B H 1.005522 -0.315558 0.500649 0.146 Uiso 1 1 calc R . . . .
C34A C 0.9082(11) -0.2117(10) 0.62747(19) 0.160(7) Uani 1 1 d . U . . .
H34A H 0.898589 -0.217782 0.639775 0.193 Uiso 1 1 calc R . . . .
H34B H 0.952606 -0.230869 0.626221 0.193 Uiso 1 1 calc R . . . .
C56 C 1.1621(9) -0.0947(10) 0.67602(19) 0.156(7) Uani 1 1 d . U . . .
H56 H 1.197925 -0.064419 0.673376 0.187 Uiso 1 1 calc R . . . .
C30A C 0.8513(6) -0.2021(10) 0.53668(16) 0.124(5) Uani 1 1 d . U . . .
H30A H 0.862755 -0.151879 0.532317 0.149 Uiso 1 1 calc R . . . .
H30B H 0.889780 -0.235081 0.536216 0.149 Uiso 1 1 calc R . . . .
C57 C 1.1564(8) -0.1205(9) 0.69308(18) 0.134(5) Uani 1 1 d . U . . .
C64A C 1.1563(8) -0.5948(10) 0.55202(18) 0.141(6) Uani 1 1 d . U . . .
H64A H 1.188740 -0.559142 0.549727 0.169 Uiso 1 1 calc R . . . .
C29A C 0.7962(7) -0.2336(14) 0.5254(2) 0.164(7) Uani 1 1 d . U . . .
H29A H 0.790131 -0.286891 0.528494 0.196 Uiso 1 1 calc R . . . .
H29B H 0.807225 -0.231851 0.513098 0.196 Uiso 1 1 calc R . . . .
C56A C 0.8425(7) -0.5925(7) 0.57701(16) 0.096(4) Uani 1 1 d . U . . .
H56A H 0.809039 -0.559878 0.580196 0.115 Uiso 1 1 calc R . . . .
C30 C 0.8518(8) 0.2977(13) 0.66176(19) 0.175(7) Uani 1 1 d . U . . .
H30C H 0.891746 0.267539 0.660971 0.210 Uiso 1 1 calc R . . . .
H30D H 0.860451 0.349704 0.658023 0.210 Uiso 1 1 calc R . . . .
C26A C 0.7727(7) -0.1471(14) 0.5564(2) 0.184(7) Uani 1 1 d . U . . .
H26A H 0.761382 -0.142667 0.568605 0.221 Uiso 1 1 calc R . . . .
H26B H 0.781045 -0.096065 0.551998 0.221 Uiso 1 1 calc R . . . .
C29 C 0.7901(9) 0.2605(17) 0.6491(2) 0.199(8) Uani 1 1 d . U . . .
H29C H 0.802461 0.255022 0.637033 0.239 Uiso 1 1 calc R . . . .
H29D H 0.779089 0.210142 0.653508 0.239 Uiso 1 1 calc R . . . .
C34 C 0.8914(11) 0.2932(17) 0.7525(2) 0.221(9) Uani 1 1 d . U . . .
H34C H 0.894314 0.348574 0.751466 0.265 Uiso 1 1 calc R . . . .
H34D H 0.889375 0.279251 0.764839 0.265 Uiso 1 1 calc R . . . .
C16 C 1.0971(11) 0.2607(13) 0.6225(2) 0.186(8) Uani 1 1 d . U . . .
H16C H 1.103164 0.249135 0.610141 0.223 Uiso 1 1 calc R . . . .
H16D H 1.052528 0.246012 0.624929 0.223 Uiso 1 1 calc R . . . .
C64 C 0.8517(9) -0.0893(10) 0.70047(18) 0.152(7) Uani 1 1 d . U . . .
H64 H 0.820750 -0.052200 0.703048 0.182 Uiso 1 1 calc R . . . .
C22A C 1.2518(15) -0.195(2) 0.5969(4) 0.252(11) Uani 1 1 d . U . . .
H22A H 1.225856 -0.162361 0.603971 0.303 Uiso 1 1 calc R . . . .
H22B H 1.293129 -0.204603 0.604003 0.303 Uiso 1 1 calc R . . . .
C28 C 0.7397(10) 0.3059(17) 0.6495(3) 0.226(9) Uani 1 1 d . U . . .
H28C H 0.701820 0.282107 0.642991 0.271 Uiso 1 1 calc R . . . .
H28D H 0.749396 0.352933 0.643350 0.271 Uiso 1 1 calc R . . . .
C27A C 0.7175(8) -0.1824(16) 0.5455(2) 0.229(9) Uani 1 1 d . U . . .
H27A H 0.678268 -0.150555 0.545893 0.275 Uiso 1 1 calc R . . . .
H27B H 0.707679 -0.232141 0.550414 0.275 Uiso 1 1 calc R . . . .
C28A C 0.7332(8) -0.1917(15) 0.5269(2) 0.209(8) Uani 1 1 d . U . . .
H28A H 0.736189 -0.141517 0.521520 0.250 Uiso 1 1 calc R . . . .
H28B H 0.697352 -0.219400 0.520436 0.250 Uiso 1 1 calc R . . . .
C19A C 1.1725(8) -0.2103(14) 0.5654(2) 0.168(6) Uani 1 1 d . U . . .
H19A H 1.202543 -0.242545 0.559133 0.201 Uiso 1 1 calc R . . . .
C17A C 1.1637(8) -0.3086(12) 0.5068(2) 0.156(6) Uani 1 1 d . U . . .
H17A H 1.170131 -0.357732 0.512758 0.187 Uiso 1 1 calc R . . . .
H17B H 1.198718 -0.302011 0.498917 0.187 Uiso 1 1 calc R . . . .
C15 C 1.1507(12) 0.2155(12) 0.6353(2) 0.185(7) Uani 1 1 d . U . . .
H15C H 1.195453 0.234545 0.634553 0.222 Uiso 1 1 calc R . . . .
H15D H 1.149352 0.160586 0.633360 0.222 Uiso 1 1 calc R . . . .
C36A C 0.9314(10) -0.1256(11) 0.60387(19) 0.168(6) Uani 1 1 d . U . . .
H36A H 0.934991 -0.071758 0.600891 0.201 Uiso 1 1 calc R . . . .
H36B H 0.974496 -0.149599 0.603411 0.201 Uiso 1 1 calc R . . . .
C35 C 0.9463(9) 0.2551(17) 0.7446(2) 0.199(8) Uani 1 1 d . U . . .
H35C H 0.936189 0.202674 0.741053 0.238 Uiso 1 1 calc R . . . .
H35D H 0.987497 0.257186 0.752115 0.238 Uiso 1 1 calc R . . . .
C18 C 1.0866(9) 0.3594(11) 0.64373(19) 0.153(6) Uani 1 1 d . U . . .
H18C H 1.039736 0.348241 0.644169 0.183 Uiso 1 1 calc R . . . .
H18D H 1.093365 0.413549 0.646140 0.183 Uiso 1 1 calc R . . . .
C33A C 0.8553(10) -0.2593(14) 0.6147(2) 0.170(6) Uani 1 1 d . U . . .
H33A H 0.858405 -0.313779 0.617273 0.204 Uiso 1 1 calc R . . . .
H33B H 0.810392 -0.242198 0.616155 0.204 Uiso 1 1 calc R . . . .
C17 C 1.1074(11) 0.3408(11) 0.6259(2) 0.162(6) Uani 1 1 d . U . . .
H17C H 1.081770 0.370774 0.616944 0.195 Uiso 1 1 calc R . . . .
H17D H 1.153926 0.353332 0.625302 0.195 Uiso 1 1 calc R . . . .
C18A C 1.1672(7) -0.2468(12) 0.5201(2) 0.147(6) Uani 1 1 d . U . . .
H18A H 1.165100 -0.197664 0.514084 0.176 Uiso 1 1 calc R . . . .
H18B H 1.209274 -0.249716 0.527206 0.176 Uiso 1 1 calc R . . . .
C35A C 0.9047(12) -0.1359(11) 0.6229(2) 0.189(7) Uani 1 1 d . U . . .
H35A H 0.931178 -0.105563 0.631556 0.226 Uiso 1 1 calc R . . . .
H35B H 0.859073 -0.118344 0.622621 0.226 Uiso 1 1 calc R . . . .
C24A C 1.1555(11) -0.252(2) 0.5814(3) 0.280(11) Uani 1 1 d . U . . .
H24A H 1.135255 -0.300280 0.577707 0.336 Uiso 1 1 calc R . . . .
H24B H 1.122255 -0.222348 0.587041 0.336 Uiso 1 1 calc R . . . .
C27 C 0.7213(9) 0.3256(18) 0.6672(3) 0.249(10) Uani 1 1 d . U . . .
H27C H 0.700096 0.281568 0.672207 0.299 Uiso 1 1 calc R . . . .
H27D H 0.689174 0.366945 0.666239 0.299 Uiso 1 1 calc R . . . .
C8A C 1.1165(8) -0.0972(10) 0.5414(2) 0.137(4) Uani 1 1 d . U . . .
H8AA H 1.163230 -0.084122 0.542483 0.165 Uiso 1 1 calc R . . . .
H8AB H 1.101122 -0.097047 0.528855 0.165 Uiso 1 1 calc R . . . .
C33 C 0.8344(10) 0.2625(19) 0.7413(2) 0.249(10) Uani 1 1 d . U . . .
H33C H 0.793167 0.272382 0.746623 0.298 Uiso 1 1 calc R . . . .
H33D H 0.838955 0.207668 0.739586 0.298 Uiso 1 1 calc R . . . .
C21A C 1.2692(12) -0.1496(18) 0.5831(4) 0.252(11) Uani 1 1 d . U . . .
H21A H 1.304488 -0.172719 0.576921 0.302 Uiso 1 1 calc R . . . .
H21B H 1.283170 -0.099161 0.587289 0.302 Uiso 1 1 calc R . . . .
C20A C 1.2073(11) -0.1454(15) 0.5715(3) 0.247(9) Uani 1 1 d . U . . .
H20A H 1.176739 -0.114366 0.577720 0.297 Uiso 1 1 calc R . . . .
H20B H 1.217251 -0.116494 0.561064 0.297 Uiso 1 1 calc R . . . .
C26 C 0.7787(9) 0.3496(17) 0.6798(3) 0.222(8) Uani 1 1 d . U . . .
H26C H 0.793095 0.400518 0.676606 0.267 Uiso 1 1 calc R . . . .
H26D H 0.764768 0.351851 0.691768 0.267 Uiso 1 1 calc R . . . .
C12 C 0.8910(10) 0.4407(12) 0.6966(3) 0.179(6) Uani 1 1 d . U . . .
H12C H 0.848643 0.457551 0.690936 0.215 Uiso 1 1 calc R . . . .
H12D H 0.892821 0.454259 0.709053 0.215 Uiso 1 1 calc R . . . .
C23A C 1.2170(13) -0.270(2) 0.5964(4) 0.295(12) Uani 1 1 d . U . . .
H23A H 1.201068 -0.282223 0.607878 0.354 Uiso 1 1 calc R . . . .
H23B H 1.244958 -0.311013 0.592743 0.354 Uiso 1 1 calc R . . . .
C32 C 0.8364(9) 0.3056(17) 0.7236(2) 0.236(9) Uani 1 1 d . U . . .
H32C H 0.797704 0.291441 0.715832 0.283 Uiso 1 1 calc R . . . .
H32D H 0.833834 0.360260 0.725817 0.283 Uiso 1 1 calc R . . . .
C8 C 1.1163(10) 0.4394(10) 0.6805(3) 0.158(5) Uani 1 1 d . U . . .
H8A H 1.144085 0.452912 0.691131 0.189 Uiso 1 1 calc R . . . .
H8B H 1.138236 0.457053 0.670323 0.189 Uiso 1 1 calc R . . . .
C60 C 1.2086(8) -0.0982(9) 0.7069(2) 0.168(6) Uani 1 1 d D U . . .
C20 C 1.2333(5) 0.3409(9) 0.69391(14) 0.207(8) Uani 1 1 d D U . B 1
H20C H 1.247012 0.341289 0.681892 0.248 Uiso 1 1 calc R . . B 1
H20D H 1.226054 0.393515 0.697412 0.248 Uiso 1 1 calc R . . B 1
C21 C 1.2875(4) 0.3062(10) 0.70619(16) 0.262(10) Uani 1 1 d DG U . B 1
H21C H 1.326761 0.338184 0.706328 0.314 Uiso 1 1 calc R . . B 1
H21D H 1.298670 0.255969 0.701820 0.314 Uiso 1 1 calc R . . B 1
C22 C 1.2663(5) 0.2989(10) 0.72485(13) 0.239(9) Uani 1 1 d DG U . B 1
H22C H 1.300903 0.272957 0.732228 0.287 Uiso 1 1 calc R . . B 1
H22D H 1.260635 0.349631 0.729761 0.287 Uiso 1 1 calc R . . B 1
C23 C 1.2024(6) 0.2547(8) 0.72525(12) 0.187(7) Uani 1 1 d DG U . B 1
H23C H 1.188623 0.254557 0.737264 0.225 Uiso 1 1 calc R . . B 1
H23D H 1.209598 0.201995 0.721798 0.225 Uiso 1 1 calc R . . B 1
C24 C 1.1482(4) 0.2895(8) 0.71287(12) 0.139(6) Uani 1 1 d DG U . B 1
H24C H 1.108860 0.257583 0.712734 0.167 Uiso 1 1 calc R . . B 1
H24D H 1.137026 0.339762 0.717221 0.167 Uiso 1 1 calc R . . B 1
C19 C 1.1692(4) 0.2967(9) 0.69424(10) 0.148(5) Uani 1 1 d DG U . B 1
H19 H 1.177474 0.244788 0.689984 0.177 Uiso 1 1 calc R . . B 1
C3 C 1.0210(14) 0.0676(14) 0.6830(5) 0.276(11) Uani 0.451(11) 1 d D U P C 1
H3 H 1.067637 0.061702 0.680655 0.332 Uiso 0.451(11) 1 calc R . P C 1
C2 C 0.973(2) 0.0457(16) 0.6674(4) 0.294(12) Uani 0.451(11) 1 d DG U P C 1
H2A H 0.965690 -0.009335 0.666837 0.353 Uiso 0.451(11) 1 calc R . P C 1
H2B H 0.987925 0.063154 0.656232 0.353 Uiso 0.451(11) 1 calc R . P C 1
C4 C 1.0029(19) 0.0279(14) 0.6998(5) 0.281(11) Uani 0.451(11) 1 d DG U P C 1
H4A H 1.037694 0.033845 0.709326 0.337 Uiso 0.451(11) 1 calc R . P C 1
H4B H 0.994691 -0.026341 0.697755 0.337 Uiso 0.451(11) 1 calc R . P C 1
C7 C 1.0009(16) 0.1498(11) 0.6864(5) 0.256(11) Uani 0.451(11) 1 d DG U P C 1
H7A H 1.004793 0.182986 0.676191 0.307 Uiso 0.451(11) 1 calc R . P C 1
H7B H 1.024171 0.171739 0.696910 0.307 Uiso 0.451(11) 1 calc R . P C 1
C1 C 0.9085(18) 0.0880(19) 0.6716(5) 0.290(13) Uani 0.451(11) 1 d DG U P C 1
H1A H 0.894775 0.124632 0.662376 0.348 Uiso 0.451(11) 1 calc R . P C 1
H1B H 0.872590 0.052184 0.673008 0.348 Uiso 0.451(11) 1 calc R . P C 1
C5 C 0.939(2) 0.0701(16) 0.7041(5) 0.276(12) Uani 0.451(11) 1 d DG U P C 1
H5A H 0.901651 0.035091 0.704018 0.331 Uiso 0.451(11) 1 calc R . P C 1
H5B H 0.944670 0.095348 0.715575 0.331 Uiso 0.451(11) 1 calc R . P C 1
C6 C 0.9296(15) 0.1281(13) 0.6890(5) 0.257(11) Uani 0.451(11) 1 d DG U P C 1
H6 H 0.901546 0.171752 0.691658 0.308 Uiso 0.451(11) 1 calc R . P C 1
C3C C 0.9100(9) -0.4067(11) 0.5571(3) 0.199(8) Uani 0.573(9) 1 d D U P A 1
H3C H 0.863714 -0.409371 0.552207 0.239 Uiso 0.573(9) 1 calc R . P A 1
C4C C 0.9538(14) -0.4695(11) 0.5504(3) 0.219(9) Uani 0.573(9) 1 d DG U P A 1
H4CA H 0.968336 -0.456908 0.538803 0.262 Uiso 0.573(9) 1 calc R . P A 1
H4CB H 0.930870 -0.518382 0.549693 0.262 Uiso 0.573(9) 1 calc R . P A 1
C2C C 0.9418(12) -0.3289(9) 0.5550(3) 0.180(8) Uani 0.573(9) 1 d DG U P A 1
H2CA H 0.911228 -0.287783 0.557193 0.215 Uiso 0.573(9) 1 calc R . P A 1
H2CB H 0.956975 -0.322738 0.543209 0.215 Uiso 0.573(9) 1 calc R . P A 1
C7C C 0.9194(12) -0.4185(11) 0.5770(3) 0.189(8) Uani 0.573(9) 1 d DG U P A 1
H7CA H 0.905859 -0.469084 0.580684 0.226 Uiso 0.573(9) 1 calc R . P A 1
H7CB H 0.898208 -0.379172 0.583664 0.226 Uiso 0.573(9) 1 calc R . P A 1
C5C C 1.0129(11) -0.4710(10) 0.5647(4) 0.196(8) Uani 0.573(9) 1 d DG U P A 1
H5CA H 1.016911 -0.520674 0.570497 0.236 Uiso 0.573(9) 1 calc R . P A 1
H5CB H 1.054192 -0.458835 0.559664 0.236 Uiso 0.573(9) 1 calc R . P A 1
C1C C 1.0009(11) -0.3306(9) 0.5693(3) 0.130(6) Uani 0.573(9) 1 d DG U P A 1
H1CA H 1.042850 -0.325268 0.564086 0.156 Uiso 0.573(9) 1 calc R . P A 1
H1CB H 0.997087 -0.290320 0.578075 0.156 Uiso 0.573(9) 1 calc R . P A 1
C6C C 0.9942(11) -0.4093(11) 0.5776(2) 0.176(6) Uani 0.573(9) 1 d DG U P A 1
H6C H 1.016795 -0.414227 0.589499 0.212 Uiso 0.573(9) 1 calc R . P A 1
C3A C 1.0202(14) 0.0412(10) 0.7010(4) 0.274(11) Uani 0.549(11) 1 d D U P C 2
H3A H 1.014214 0.002175 0.710084 0.329 Uiso 0.549(11) 1 calc R . P C 2
C4A C 1.0270(14) 0.0084(9) 0.6826(4) 0.291(12) Uani 0.549(11) 1 d DG U P C 2
H4AA H 0.983988 -0.003281 0.676609 0.349 Uiso 0.549(11) 1 calc R . P C 2
H4AB H 1.054066 -0.037596 0.683186 0.349 Uiso 0.549(11) 1 calc R . P C 2
C2A C 0.9683(13) 0.1039(13) 0.7003(4) 0.280(11) Uani 0.549(11) 1 d DG U P C 2
H2AA H 0.957774 0.118914 0.712077 0.336 Uiso 0.549(11) 1 calc R . P C 2
H2AB H 0.927923 0.087806 0.693450 0.336 Uiso 0.549(11) 1 calc R . P C 2
C7A C 1.0840(13) 0.0869(15) 0.7043(4) 0.270(11) Uani 0.549(11) 1 d DG U P C 2
H7AA H 1.123517 0.055636 0.703902 0.323 Uiso 0.549(11) 1 calc R . P C 2
H7AB H 1.085764 0.116779 0.715113 0.323 Uiso 0.549(11) 1 calc R . P C 2
C5A C 1.0615(16) 0.0744(13) 0.6732(4) 0.271(12) Uani 0.549(11) 1 d DG U P C 2
H5AA H 1.104205 0.058417 0.669515 0.325 Uiso 0.549(11) 1 calc R . P C 2
H5AB H 1.034140 0.092743 0.662945 0.325 Uiso 0.549(11) 1 calc R . P C 2
C1A C 1.0027(13) 0.1699(9) 0.6908(4) 0.250(11) Uani 0.549(11) 1 d DG U P C 2
H1AA H 0.977945 0.183758 0.679746 0.301 Uiso 0.549(11) 1 calc R . P C 2
H1AB H 1.007796 0.214869 0.698374 0.301 Uiso 0.549(11) 1 calc R . P C 2
C6A C 1.0695(11) 0.1352(9) 0.6876(4) 0.251(11) Uani 0.549(11) 1 d DG U P C 2
H6A H 1.103804 0.173308 0.685651 0.302 Uiso 0.549(11) 1 calc R . P C 2
F36 F 1.0870(4) -0.8325(5) 0.50314(10) 0.117(3) Uani 1 1 d D U . . .
F34 F 1.0982(4) -0.9380(5) 0.51493(10) 0.137(4) Uani 1 1 d D U . . .
F5 F 1.1952(4) -0.4290(6) 0.70795(12) 0.136(3) Uani 1 1 d D U . . .
F27 F 0.8852(4) -0.9329(5) 0.60785(11) 0.117(3) Uani 1 1 d D U . . .
F11 F 1.1128(4) -0.4267(6) 0.64245(13) 0.139(3) Uani 1 1 d D U . . .
F29 F 1.1828(4) -0.9463(5) 0.58015(11) 0.120(3) Uani 1 1 d D U . . .
F31 F 0.8022(4) -0.9223(5) 0.54180(15) 0.136(3) Uani 1 1 d D U . . .
F2 F 0.8806(10) -0.4162(15) 0.7293(3) 0.126(6) Uani 0.58(4) 1 d D U P D 1
F35 F 1.0270(4) -0.9234(5) 0.49371(10) 0.132(3) Uani 1 1 d D U . . .
F30 F 1.2019(4) -0.8855(5) 0.60221(14) 0.161(4) Uani 1 1 d D U . . .
F12 F 1.0807(6) -0.3459(6) 0.62506(14) 0.175(5) Uani 1 1 d D U . . .
F42 F 0.9461(8) -0.5671(14) 0.6139(3) 0.111(7) Uani 0.56(2) 1 d D U P E 1
F4 F 1.1635(6) -0.4981(6) 0.72727(13) 0.179(4) Uani 1 1 d D U . . .
F32 F 0.8285(5) -0.9824(5) 0.52108(15) 0.183(4) Uani 1 1 d D U . . .
F6 F 1.1988(5) -0.3916(7) 0.73380(15) 0.203(6) Uani 1 1 d D U . . .
F28 F 1.1645(5) -0.9934(6) 0.60347(14) 0.164(4) Uani 1 1 d D U . . .
F24 F 0.9526(10) -0.0639(15) 0.7378(3) 0.150(8) Uani 0.53(2) 1 d D U P F 1
F33 F 0.7921(4) -0.8726(6) 0.51810(17) 0.210(6) Uani 1 1 d D U . . .
F25 F 0.9180(6) -0.8462(6) 0.62375(13) 0.168(4) Uani 1 1 d D U . . .
F26 F 0.9596(4) -0.9512(6) 0.62758(13) 0.167(4) Uani 1 1 d D U . . .
F3 F 0.9326(19) -0.3654(18) 0.7519(4) 0.183(10) Uani 0.58(4) 1 d D U P D 1
F10 F 1.0414(5) -0.4546(7) 0.62342(14) 0.185(5) Uani 1 1 d D U . . .
F46 F 1.0503(7) -0.5555(7) 0.51542(14) 0.188(4) Uani 1 1 d D U . . .
F21 F 0.7409(10) -0.1013(13) 0.6744(4) 0.159(7) Uani 0.5 1 d D U P G 1
F39 F 0.7354(8) -0.6034(14) 0.5496(3) 0.146(7) Uani 0.58(2) 1 d D U P H 1
F37 F 0.8036(10) -0.6131(11) 0.53001(17) 0.115(7) Uani 0.58(2) 1 d D U P H 1
F1 F 0.9497(11) -0.4818(12) 0.7440(5) 0.173(9) Uani 0.58(4) 1 d D U P D 1
F15 F 1.0627(10) -0.0532(15) 0.6390(3) 0.166(9) Uani 0.56(2) 1 d D U P I 1
F43 F 1.2612(5) -0.5894(8) 0.57654(13) 0.208(5) Uani 1 1 d D U . . .
F16 F 1.2678(10) -0.1080(18) 0.7025(4) 0.193(10) Uani 0.5 1 d D U P J 1
F44 F 1.1903(7) -0.5520(9) 0.59184(19) 0.249(6) Uani 1 1 d D U . . .
F13 F 1.1256(14) -0.1432(10) 0.6343(2) 0.153(8) Uani 0.56(2) 1 d D U P I 1
F23 F 0.8486(15) -0.0353(17) 0.7334(4) 0.210(12) Uani 0.53(2) 1 d D U P F 1
F45 F 1.2185(5) -0.6608(7) 0.59374(13) 0.188(5) Uani 1 1 d D U . . .
F41 F 0.8778(14) -0.6501(10) 0.6183(2) 0.127(7) Uani 0.56(2) 1 d D U P E 1
F18 F 1.2029(16) -0.1270(19) 0.7221(2) 0.191(11) Uani 0.5 1 d D U P J 1
F19 F 0.8059(17) -0.1192(19) 0.6546(2) 0.230(13) Uani 0.5 1 d D U P G 1
F40 F 0.8435(13) -0.5401(17) 0.6100(3) 0.179(10) Uani 0.56(2) 1 d D U P E 1
F22 F 0.8808(14) -0.1458(11) 0.7423(2) 0.147(8) Uani 0.53(2) 1 d D U P F 1
F47 F 1.1225(8) -0.6240(8) 0.51049(15) 0.232(6) Uani 1 1 d D U . . .
F48 F 1.1428(8) -0.5190(8) 0.52130(14) 0.283(8) Uani 1 1 d D U . . .
F20 F 0.8010(12) -0.0170(10) 0.6685(3) 0.170(7) Uani 0.5 1 d D U P G 1
F38 F 0.8014(10) -0.5149(8) 0.5441(2) 0.144(7) Uani 0.58(2) 1 d D U P H 1
F14 F 1.1693(13) -0.0384(16) 0.6437(3) 0.205(12) Uani 0.56(2) 1 d D U P I 1
F17 F 1.2064(14) -0.0238(11) 0.7083(4) 0.203(9) Uani 0.5 1 d D U P J 1
F15A F 1.1071(16) -0.0093(10) 0.6445(3) 0.147(9) Uani 0.44(2) 1 d D U P I 2
F14A F 1.1739(12) -0.101(2) 0.6387(4) 0.176(11) Uani 0.44(2) 1 d D U P I 2
F13A F 1.0688(16) -0.110(2) 0.6340(4) 0.202(14) Uani 0.44(2) 1 d D U P I 2
F18A F 1.1813(14) -0.0657(16) 0.7197(3) 0.214(10) Uani 0.5 1 d D U P J 2
F17A F 1.2593(13) -0.0614(18) 0.7026(5) 0.210(12) Uani 0.5 1 d D U P J 2
F16A F 1.2340(14) -0.1613(11) 0.7138(4) 0.201(10) Uani 0.5 1 d D U P J 2
F19A F 0.8269(12) -0.0517(15) 0.6583(3) 0.195(8) Uani 0.5 1 d D U P G 2
F20A F 0.7508(13) -0.0575(18) 0.6756(5) 0.206(12) Uani 0.5 1 d D U P G 2
F21A F 0.7766(14) -0.1532(11) 0.6620(3) 0.177(9) Uani 0.5 1 d D U P G 2
F38A F 0.8161(15) -0.557(2) 0.5327(4) 0.176(12) Uani 0.42(2) 1 d D U P H 2
F37A F 0.7647(13) -0.6541(11) 0.5387(4) 0.153(10) Uani 0.42(2) 1 d D U P H 2
F39A F 0.7455(11) -0.5572(16) 0.5528(4) 0.126(9) Uani 0.42(2) 1 d D U P H 2
F40A F 0.8353(11) -0.6125(17) 0.6148(3) 0.117(8) Uani 0.44(2) 1 d D U P E 2
F41A F 0.9391(12) -0.612(2) 0.6182(4) 0.140(10) Uani 0.44(2) 1 d D U P E 2
F42A F 0.8879(14) -0.5151(8) 0.6080(3) 0.115(8) Uani 0.44(2) 1 d D U P E 2
F2A F 0.9104(19) -0.3486(13) 0.7449(4) 0.125(9) Uani 0.42(4) 1 d D U P D 2
F3A F 0.9637(17) -0.447(3) 0.7524(3) 0.159(11) Uani 0.42(4) 1 d D U P D 2
F1A F 0.8900(15) -0.450(2) 0.7307(6) 0.146(10) Uani 0.42(4) 1 d D U P D 2
F22A F 0.8373(11) -0.1091(16) 0.7379(3) 0.153(8) Uani 0.47(2) 1 d D U P F 2
F24A F 0.9431(14) -0.112(2) 0.7425(3) 0.194(12) Uani 0.47(2) 1 d D U P F 2
F23A F 0.8977(14) -0.0123(9) 0.7318(3) 0.145(8) Uani 0.47(2) 1 d D U P F 2
F9 F 0.7976(12) -0.3785(16) 0.6409(4) 0.174(10) Uani 0.54(3) 1 d D U P K 1
F7 F 0.8056(15) -0.4178(14) 0.6671(2) 0.096(6) Uani 0.54(3) 1 d D U P K 1
F8 F 0.8371(13) -0.4867(9) 0.6471(3) 0.130(8) Uani 0.54(3) 1 d D U P K 1
C51 C 0.8354(7) -0.4137(6) 0.65250(14) 0.093(3) Uani 1 1 d D U . . .
F7A F 0.7939(9) -0.3547(10) 0.6497(3) 0.087(6) Uani 0.46(3) 1 d D U P K 2
F8A F 0.8171(16) -0.4478(18) 0.6666(4) 0.101(7) Uani 0.46(3) 1 d D U P K 2
F9A F 0.8210(11) -0.4586(19) 0.6392(4) 0.148(9) Uani 0.46(3) 1 d D U P K 2
Rh2A Rh 1.0016(10) -0.3196(11) 0.5644(3) 0.0565(4) Uani 0.0513(18) 1 d D U P A 2
C3B C 1.0794(12) -0.4166(15) 0.5794(4) 0.183(8) Uani 0.427(9) 1 d D U P A 3
H3B H 1.123515 -0.420442 0.585720 0.220 Uiso 0.427(9) 1 calc R . P A 3
C4B C 1.0354(17) -0.4856(13) 0.5819(4) 0.193(10) Uani 0.427(9) 1 d DG U P A 3
H4BA H 1.014464 -0.482364 0.592954 0.231 Uiso 0.427(9) 1 calc R . P A 3
H4BB H 1.060413 -0.532995 0.581648 0.231 Uiso 0.427(9) 1 calc R . P A 3
C2B C 1.0429(18) -0.3431(14) 0.5830(4) 0.176(8) Uani 0.427(9) 1 d DG U P A 3
H2BA H 1.072731 -0.299391 0.583537 0.211 Uiso 0.427(9) 1 calc R . P A 3
H2BB H 1.021698 -0.346309 0.594069 0.211 Uiso 0.427(9) 1 calc R . P A 3
C7B C 1.0804(16) -0.4140(18) 0.5592(4) 0.203(9) Uani 0.427(9) 1 d DG U P A 3
H7BA H 1.102865 -0.369117 0.555066 0.243 Uiso 0.427(9) 1 calc R . P A 3
H7BB H 1.098097 -0.460281 0.554304 0.243 Uiso 0.427(9) 1 calc R . P A 3
C5B C 0.9835(15) -0.4799(15) 0.5657(5) 0.199(9) Uani 0.427(9) 1 d DG U P A 3
H5BA H 0.985018 -0.524713 0.558101 0.238 Uiso 0.427(9) 1 calc R . P A 3
H5BB H 0.939025 -0.474165 0.569415 0.238 Uiso 0.427(9) 1 calc R . P A 3
C1B C 0.9910(16) -0.3374(14) 0.5669(5) 0.169(8) Uani 0.427(9) 1 d DG U P A 3
H1BA H 0.946220 -0.338203 0.570591 0.202 Uiso 0.427(9) 1 calc R . P A 3
H1BB H 0.997227 -0.291185 0.560066 0.202 Uiso 0.427(9) 1 calc R . P A 3
C6B C 1.0053(17) -0.4085(17) 0.5563(3) 0.179(7) Uani 0.427(9) 1 d DG U P A 3
H6B H 0.988747 -0.405713 0.543748 0.215 Uiso 0.427(9) 1 calc R . P A 3

loop_
_atom_site_aniso_label
_atom_site_aniso_U_11
_atom_site_aniso_U_22
_atom_site_aniso_U_33
_atom_site_aniso_U_23
_atom_site_aniso_U_13
_atom_site_aniso_U_12
P3 0.0630(19) 0.165(4) 0.072(2) 0.037(2) -0.0157(18) -0.031(2)
P1 0.074(2) 0.143(3) 0.052(2) -0.006(2) -0.0004(17) -0.041(2)
P4 0.105(2) 0.138(3) 0.0408(19) -0.0085(19) -0.0078(18) 0.065(2)
P2 0.078(2) 0.160(4) 0.0416(19) 0.015(2) 0.0062(17) 0.053(2)
Rh2 0.0700(6) 0.0482(6) 0.0481(6) 0.0051(4) -0.0152(5) -0.0015(4)
Rh1 0.0675(6) 0.0385(5) 0.0461(6) 0.0025(4) -0.0002(4) 0.0014(4)
C37A 0.052(4) 0.040(5) 0.042(5) -0.001(4) -0.006(4) -0.005(3)
C45 0.060(5) 0.032(5) 0.040(5) 0.004(3) -0.005(4) 0.003(3)
C50 0.064(5) 0.049(6) 0.047(6) -0.003(4) -0.006(4) 0.012(4)
C37 0.062(5) 0.032(5) 0.038(5) 0.000(3) -0.006(4) -0.006(3)
C45A 0.046(4) 0.038(5) 0.038(4) -0.003(3) -0.003(3) 0.000(3)
C52A 0.129(8) 0.102(8) 0.041(6) -0.005(5) 0.004(5) 0.058(5)
C42A 0.058(5) 0.045(6) 0.052(6) -0.004(4) -0.008(4) 0.004(4)
B2 0.049(5) 0.039(6) 0.036(5) -0.003(3) -0.005(4) -0.001(3)
C46 0.067(5) 0.042(5) 0.046(6) -0.001(4) -0.009(4) -0.004(4)
C61A 0.067(5) 0.058(6) 0.046(5) 0.004(4) -0.008(4) -0.021(4)
C50A 0.056(5) 0.060(6) 0.040(5) -0.008(4) -0.001(4) 0.008(4)
C53A 0.072(5) 0.044(5) 0.042(5) -0.001(4) 0.002(4) 0.010(4)
C53 0.084(6) 0.048(6) 0.047(5) 0.008(4) -0.010(4) -0.022(4)
C39A 0.086(5) 0.066(7) 0.046(6) 0.010(4) 0.005(5) -0.008(5)
C38A 0.066(5) 0.054(6) 0.053(6) 0.008(4) 0.009(5) 0.002(4)
C60A 0.099(7) 0.123(8) 0.058(5) -0.036(5) 0.008(5) 0.023(6)
C61 0.082(6) 0.049(6) 0.040(5) -0.009(4) -0.015(4) 0.017(4)
C46A 0.047(4) 0.033(5) 0.065(6) -0.002(4) -0.007(4) 0.001(4)
C42 0.069(5) 0.051(6) 0.051(6) 0.001(4) -0.008(5) 0.007(4)
C47A 0.072(5) 0.041(6) 0.077(7) -0.005(5) -0.029(4) -0.002(4)
C66 0.122(9) 0.071(8) 0.038(5) -0.017(5) -0.022(6) 0.035(6)
C54A 0.083(7) 0.061(7) 0.045(5) -0.011(5) -0.009(5) 0.022(5)
C58A 0.079(6) 0.054(6) 0.044(5) -0.011(4) 0.003(5) 0.004(4)
C47 0.081(5) 0.053(6) 0.059(6) -0.014(4) -0.019(4) -0.004(4)
C40A 0.093(6) 0.057(7) 0.066(7) 0.010(5) -0.008(5) 0.003(5)
C41 0.110(6) 0.059(7) 0.057(7) 0.003(5) -0.020(5) 0.025(5)
C49 0.097(5) 0.051(6) 0.055(6) -0.012(4) 0.000(5) 0.017(5)
C38 0.074(6) 0.065(7) 0.051(6) 0.015(4) -0.002(5) -0.012(5)
B1 0.055(5) 0.042(6) 0.037(5) 0.003(3) -0.006(4) -0.002(3)
C49A 0.093(5) 0.054(6) 0.041(5) -0.009(4) -0.010(4) 0.027(4)
C48 0.105(6) 0.051(7) 0.063(7) -0.022(5) -0.011(5) 0.003(5)
C41A 0.076(5) 0.067(7) 0.053(7) 0.003(5) -0.011(4) 0.018(5)
C62 0.112(8) 0.071(7) 0.038(5) -0.008(5) -0.013(5) 0.046(6)
C40 0.150(8) 0.070(8) 0.067(8) 0.027(6) -0.013(7) 0.005(7)
C54 0.118(9) 0.069(8) 0.045(5) 0.015(5) -0.017(6) -0.042(6)
C39 0.131(6) 0.053(7) 0.063(7) 0.023(5) 0.010(6) -0.016(5)
C51A 0.080(6) 0.079(7) 0.145(10) 0.010(7) -0.057(5) -0.020(6)
C57A 0.098(8) 0.086(8) 0.052(5) -0.025(5) -0.002(4) 0.027(6)
C62A 0.075(6) 0.083(8) 0.053(6) 0.008(5) -0.008(5) -0.036(5)
C12A 0.206(10) 0.122(7) 0.062(8) -0.010(7) -0.027(9) 0.113(6)
C55A 0.110(7) 0.098(8) 0.064(5) -0.032(6) -0.021(5) 0.054(6)
C59A 0.124(7) 0.128(9) 0.082(6) -0.026(6) -0.028(6) 0.074(7)
C43A 0.106(7) 0.088(8) 0.083(9) 0.039(5) 0.026(5) -0.008(6)
C67A 0.152(10) 0.187(12) 0.087(9) 0.009(6) -0.031(6) -0.125(10)
C25 0.059(6) 0.329(15) 0.062(6) 0.049(9) -0.001(6) -0.020(8)
C68A 0.212(12) 0.212(14) 0.055(7) 0.031(7) -0.004(8) -0.133(10)
C58 0.107(8) 0.102(9) 0.046(6) 0.022(6) -0.019(5) -0.059(7)
C48A 0.107(6) 0.049(6) 0.069(7) -0.019(5) -0.027(5) 0.016(5)
C52 0.136(8) 0.081(8) 0.098(9) -0.026(5) 0.033(6) 0.030(7)
C16A 0.113(9) 0.144(12) 0.078(9) -0.009(8) 0.001(6) 0.022(9)
C66A 0.106(8) 0.071(7) 0.050(6) 0.008(5) -0.007(5) -0.043(6)
C68 0.195(11) 0.166(10) 0.054(6) -0.037(6) -0.015(6) 0.094(9)
C11 0.272(13) 0.085(7) 0.101(12) -0.011(9) -0.014(12) 0.086(7)
C10A 0.170(9) 0.073(6) 0.072(9) 0.000(6) -0.026(7) -0.006(6)
C44 0.140(8) 0.121(8) 0.079(8) -0.019(7) -0.043(5) 0.065(7)
C67 0.201(11) 0.183(11) 0.081(8) -0.035(7) -0.050(7) 0.133(9)
C43 0.187(8) 0.103(8) 0.103(9) 0.024(6) 0.052(7) -0.050(7)
C14A 0.072(6) 0.083(8) 0.094(8) 0.009(6) 0.013(5) 0.002(6)
C10 0.219(11) 0.050(5) 0.103(12) 0.021(7) 0.032(11) 0.013(6)
C25A 0.060(5) 0.285(13) 0.056(6) 0.005(9) 0.015(5) -0.007(7)
C44A 0.083(6) 0.097(8) 0.082(8) -0.008(6) -0.032(5) 0.032(5)
C11A 0.237(12) 0.091(7) 0.096(11) -0.015(8) -0.049(10) 0.057(7)
C55 0.174(11) 0.125(10) 0.059(6) 0.040(6) -0.020(6) -0.088(8)
C9 0.269(14) 0.084(7) 0.150(15) 0.007(11) 0.008(14) -0.078(7)
C13 0.092(9) 0.221(13) 0.058(6) -0.026(7) 0.006(6) -0.028(10)
C32A 0.178(14) 0.203(12) 0.043(6) 0.001(8) -0.011(8) 0.034(11)
C13A 0.078(6) 0.172(9) 0.069(7) 0.035(6) 0.006(5) 0.019(7)
C31 0.096(9) 0.291(15) 0.048(7) 0.020(9) 0.006(5) -0.016(11)
C9A 0.190(11) 0.123(8) 0.092(11) 0.004(8) -0.043(9) -0.091(7)
C31A 0.151(11) 0.197(12) 0.048(6) 0.001(7) 0.002(6) 0.087(10)
C65A 0.149(10) 0.154(11) 0.059(6) 0.022(6) -0.005(6) -0.101(8)
C63A 0.110(8) 0.145(11) 0.064(6) 0.012(6) -0.007(6) -0.084(8)
C14 0.244(18) 0.211(12) 0.065(8) -0.030(8) -0.010(11) 0.017(13)
C65 0.177(11) 0.120(10) 0.049(5) -0.033(6) -0.019(5) 0.082(8)
C59 0.202(12) 0.156(11) 0.069(7) 0.052(7) -0.011(7) -0.081(9)
C36 0.150(11) 0.37(2) 0.054(8) 0.039(11) -0.021(7) -0.059(14)
C63 0.174(10) 0.125(10) 0.055(6) -0.036(6) -0.035(6) 0.106(8)
C15A 0.123(9) 0.114(11) 0.131(11) -0.025(8) 0.028(7) 0.019(9)
C34A 0.260(18) 0.168(14) 0.046(8) -0.007(8) -0.034(9) 0.077(12)
C56 0.201(14) 0.194(14) 0.069(7) 0.032(9) -0.016(8) -0.152(12)
C30A 0.072(7) 0.253(16) 0.045(6) -0.004(8) 0.001(5) -0.040(8)
C57 0.172(10) 0.159(11) 0.064(6) 0.034(7) -0.035(7) -0.123(9)
C64A 0.169(12) 0.182(14) 0.068(7) 0.021(8) -0.009(7) -0.124(11)
C29A 0.111(9) 0.31(2) 0.067(8) 0.021(11) -0.032(8) -0.077(11)
C56A 0.119(9) 0.102(9) 0.066(6) -0.028(7) -0.008(6) 0.050(7)
C30 0.120(10) 0.35(2) 0.053(7) 0.011(10) -0.007(7) -0.054(12)
C26A 0.067(7) 0.41(2) 0.078(10) 0.041(11) 0.008(7) 0.045(10)
C29 0.136(14) 0.37(3) 0.085(9) 0.056(13) -0.039(10) -0.051(13)
C34 0.193(17) 0.42(3) 0.045(9) -0.046(13) 0.004(8) -0.067(16)
C16 0.28(2) 0.190(14) 0.074(9) -0.026(10) -0.062(12) 0.017(15)
C64 0.219(14) 0.166(13) 0.063(6) -0.051(8) -0.035(8) 0.137(11)
C22A 0.24(2) 0.37(3) 0.139(17) -0.080(16) -0.083(16) 0.106(17)
C28 0.130(13) 0.44(3) 0.100(10) 0.099(15) -0.033(12) -0.020(15)
C27A 0.086(8) 0.49(3) 0.108(11) 0.065(15) -0.012(8) -0.007(13)
C28A 0.085(8) 0.45(2) 0.087(9) 0.077(13) -0.026(9) -0.052(12)
C19A 0.084(7) 0.283(17) 0.126(10) -0.003(9) -0.045(8) 0.019(10)
C17A 0.108(8) 0.260(18) 0.099(12) -0.041(10) 0.003(8) 0.007(12)
C15 0.27(2) 0.228(15) 0.056(9) -0.007(9) -0.007(11) 0.058(15)
C36A 0.270(18) 0.176(13) 0.052(7) -0.015(8) -0.024(9) 0.053(12)
C35 0.180(13) 0.34(2) 0.067(11) 0.029(12) -0.024(9) -0.036(16)
C18 0.177(15) 0.216(13) 0.062(7) -0.022(9) -0.009(9) -0.001(12)
C33A 0.179(16) 0.265(15) 0.066(9) 0.020(9) 0.002(9) 0.018(13)
C17 0.221(18) 0.194(13) 0.071(7) -0.013(10) 0.002(11) 0.000(14)
C18A 0.064(7) 0.244(17) 0.132(12) -0.045(10) 0.009(7) -0.029(10)
C35A 0.34(2) 0.174(12) 0.053(7) -0.012(9) -0.001(10) 0.103(13)
C24A 0.188(17) 0.46(3) 0.176(17) 0.133(16) -0.098(13) 0.021(16)
C27 0.100(11) 0.51(3) 0.129(13) 0.066(17) -0.029(10) 0.008(14)
C8A 0.137(10) 0.177(8) 0.094(11) 0.014(7) -0.014(7) -0.097(7)
C33 0.171(13) 0.52(3) 0.055(10) 0.044(14) -0.004(9) -0.105(17)
C21A 0.163(17) 0.35(2) 0.23(2) -0.053(18) -0.123(16) 0.015(15)
C20A 0.176(16) 0.29(2) 0.245(19) -0.022(14) -0.153(14) 0.014(13)
C26 0.089(9) 0.45(2) 0.123(13) 0.035(15) -0.017(8) 0.040(13)
C12 0.204(12) 0.190(8) 0.141(15) -0.006(9) 0.009(11) 0.137(8)
C23A 0.19(2) 0.45(3) 0.221(19) 0.09(2) -0.116(16) 0.050(19)
C32 0.135(10) 0.50(3) 0.075(10) 0.059(14) 0.026(7) 0.013(15)
C8 0.218(11) 0.143(8) 0.115(12) -0.008(8) 0.028(12) -0.116(7)
C60 0.193(11) 0.201(13) 0.099(8) 0.033(9) -0.054(8) -0.141(10)
C20 0.079(7) 0.46(2) 0.076(10) -0.036(13) 0.003(7) -0.018(12)
C21 0.106(9) 0.57(3) 0.104(11) -0.063(16) -0.031(9) 0.034(15)
C22 0.124(11) 0.49(3) 0.093(10) -0.054(15) -0.034(11) 0.082(15)
C23 0.152(11) 0.35(2) 0.057(8) -0.038(11) -0.035(9) 0.105(13)
C24 0.103(8) 0.261(18) 0.053(7) 0.003(9) 0.001(6) 0.058(10)
C19 0.074(6) 0.309(15) 0.060(6) -0.004(9) 0.005(6) 0.037(9)
C3 0.33(2) 0.062(8) 0.46(3) -0.032(14) 0.20(2) -0.003(12)
C2 0.32(3) 0.096(18) 0.49(3) -0.042(16) 0.19(2) -0.004(16)
C4 0.33(2) 0.047(12) 0.50(3) -0.006(15) 0.20(2) -0.026(13)
C7 0.298(19) 0.052(6) 0.45(3) -0.008(13) 0.23(2) -0.009(8)
C1 0.34(2) 0.08(2) 0.48(3) -0.05(2) 0.19(2) 0.005(16)
C5 0.33(2) 0.043(15) 0.49(3) 0.021(16) 0.21(2) -0.027(14)
C6 0.300(19) 0.056(11) 0.44(3) -0.001(14) 0.20(2) -0.032(10)
C3C 0.204(16) 0.123(13) 0.266(18) 0.007(16) -0.004(15) -0.021(10)
C4C 0.24(2) 0.143(13) 0.265(18) -0.026(16) -0.020(16) -0.005(16)
C2C 0.207(17) 0.123(10) 0.199(17) -0.003(12) -0.043(13) -0.037(11)
C7C 0.226(15) 0.079(15) 0.258(18) -0.004(14) 0.000(16) -0.042(12)
C5C 0.229(16) 0.094(10) 0.260(18) 0.009(14) -0.016(15) -0.010(13)
C1C 0.148(12) 0.083(7) 0.159(17) 0.032(10) 0.014(11) 0.018(7)
C6C 0.227(13) 0.092(8) 0.209(14) 0.034(9) 0.005(12) -0.027(11)
C3A 0.32(2) 0.053(11) 0.48(3) 0.009(13) 0.22(2) -0.037(10)
C4A 0.35(2) 0.065(12) 0.49(3) -0.018(14) 0.19(2) -0.044(13)
C2A 0.320(19) 0.061(9) 0.49(3) 0.008(14) 0.21(2) -0.032(11)
C7A 0.32(2) 0.050(14) 0.46(3) 0.009(15) 0.18(2) -0.035(12)
C5A 0.31(2) 0.072(14) 0.46(3) -0.039(15) 0.23(2) -0.026(15)
C1A 0.296(19) 0.028(6) 0.46(3) -0.028(13) 0.21(2) -0.016(8)
C6A 0.32(2) 0.025(8) 0.44(3) -0.007(12) 0.22(2) 0.003(9)
F36 0.139(7) 0.140(6) 0.075(6) 0.003(4) 0.036(5) 0.044(4)
F34 0.167(7) 0.189(8) 0.059(5) 0.029(5) 0.039(4) 0.118(7)
F5 0.105(6) 0.185(9) 0.113(6) -0.009(6) -0.026(5) 0.069(6)
F27 0.098(5) 0.139(7) 0.117(6) 0.046(5) 0.034(4) -0.021(5)
F11 0.119(6) 0.162(8) 0.142(8) -0.003(6) 0.051(5) 0.049(5)
F29 0.087(5) 0.159(8) 0.113(6) -0.023(5) -0.004(4) 0.050(5)
F31 0.065(5) 0.143(7) 0.193(8) 0.015(6) -0.027(5) -0.031(5)
F2 0.168(8) 0.075(14) 0.145(12) 0.025(11) 0.063(8) -0.051(9)
F35 0.189(8) 0.144(7) 0.061(4) -0.042(5) 0.003(5) 0.068(5)
F30 0.085(5) 0.162(7) 0.224(10) -0.094(7) -0.064(6) 0.049(5)
F12 0.253(12) 0.124(6) 0.167(10) 0.023(6) 0.135(9) 0.068(6)
F42 0.131(9) 0.159(18) 0.043(10) -0.037(10) 0.010(7) -0.020(9)
F4 0.261(11) 0.136(6) 0.134(8) 0.037(6) -0.015(7) 0.134(7)
F32 0.178(9) 0.125(6) 0.237(12) -0.055(7) -0.038(8) -0.081(6)
F6 0.151(8) 0.245(10) 0.194(9) -0.136(9) -0.110(7) 0.123(7)
F28 0.145(7) 0.159(7) 0.190(9) 0.076(7) 0.018(7) 0.092(6)
F24 0.242(14) 0.147(19) 0.055(12) -0.028(12) -0.025(10) 0.033(11)
F33 0.105(6) 0.189(8) 0.314(13) 0.141(10) -0.118(8) -0.052(6)
F25 0.250(12) 0.127(7) 0.145(9) -0.005(5) 0.136(8) -0.023(6)
F26 0.140(7) 0.221(9) 0.142(8) 0.132(7) 0.029(5) 0.006(7)
F3 0.27(3) 0.189(16) 0.102(16) -0.004(15) 0.100(14) -0.103(17)
F10 0.172(8) 0.209(9) 0.183(10) -0.140(8) 0.066(7) -0.007(7)
F46 0.273(11) 0.184(10) 0.100(8) 0.049(7) -0.026(7) -0.070(8)
F21 0.190(10) 0.149(17) 0.124(16) -0.024(15) -0.073(10) 0.096(12)
F39 0.115(7) 0.22(2) 0.096(13) -0.009(16) -0.025(8) 0.062(11)
F37 0.136(14) 0.140(15) 0.065(6) 0.009(9) -0.012(7) 0.058(13)
F1 0.245(17) 0.135(10) 0.14(2) 0.085(11) 0.008(15) -0.076(12)
F15 0.250(15) 0.16(2) 0.084(15) 0.074(16) 0.004(12) -0.018(13)
F43 0.158(8) 0.332(15) 0.126(8) 0.058(8) -0.044(6) -0.165(9)
F16 0.183(11) 0.25(3) 0.134(17) 0.00(2) -0.063(11) -0.127(15)
F44 0.228(12) 0.293(12) 0.206(13) -0.105(11) -0.104(9) -0.048(11)
F13 0.22(2) 0.170(14) 0.065(9) 0.063(8) 0.023(14) -0.034(12)
F23 0.29(2) 0.23(2) 0.106(16) -0.063(16) 0.02(2) 0.17(2)
F45 0.175(9) 0.259(10) 0.118(8) 0.057(7) -0.068(7) -0.139(8)
F41 0.169(19) 0.165(13) 0.052(8) -0.041(7) 0.037(12) -0.034(11)
F18 0.25(2) 0.26(2) 0.059(9) 0.003(14) -0.066(10) -0.11(2)
F19 0.31(3) 0.31(3) 0.055(10) -0.026(16) -0.077(11) 0.22(2)
F40 0.189(16) 0.25(2) 0.101(15) -0.086(16) -0.009(15) 0.120(17)
F22 0.21(2) 0.177(14) 0.052(9) -0.053(8) -0.002(14) 0.035(12)
F47 0.370(17) 0.254(12) 0.083(7) 0.065(7) 0.080(10) -0.019(10)
F48 0.393(16) 0.320(14) 0.122(9) 0.112(8) -0.073(10) -0.269(14)
F20 0.196(19) 0.200(12) 0.108(17) 0.051(11) -0.022(15) 0.119(12)
F38 0.192(16) 0.142(9) 0.092(13) 0.007(8) -0.033(12) 0.070(10)
F14 0.267(18) 0.20(2) 0.143(17) 0.097(17) 0.020(18) -0.126(19)
F17 0.24(2) 0.213(14) 0.14(2) -0.021(12) -0.071(19) -0.129(15)
F15A 0.19(2) 0.174(12) 0.072(14) 0.080(11) -0.003(16) -0.043(13)
F14A 0.253(18) 0.18(3) 0.096(19) 0.10(2) 0.029(15) -0.014(17)
F13A 0.28(2) 0.22(3) 0.087(15) 0.09(2) -0.076(19) -0.11(2)
F18A 0.32(2) 0.21(2) 0.103(14) -0.017(14) -0.040(15) -0.175(17)
F17A 0.200(19) 0.21(3) 0.20(2) 0.05(2) -0.068(13) -0.164(18)
F16A 0.24(2) 0.208(17) 0.13(2) 0.043(13) -0.120(15) -0.152(12)
F19A 0.27(2) 0.21(2) 0.087(15) 0.008(12) -0.057(13) 0.133(16)
F20A 0.22(2) 0.24(3) 0.15(2) -0.05(2) -0.051(13) 0.18(2)
F21A 0.21(2) 0.212(16) 0.094(17) -0.046(13) -0.090(14) 0.127(12)
F38A 0.19(2) 0.23(3) 0.101(18) 0.032(19) -0.009(14) 0.10(2)
F37A 0.19(2) 0.141(15) 0.11(2) -0.058(12) -0.092(14) 0.095(11)
F39A 0.133(15) 0.14(2) 0.092(16) -0.036(14) -0.038(10) 0.088(14)
F40A 0.123(11) 0.16(2) 0.063(12) -0.050(14) 0.012(10) -0.020(14)
F41A 0.127(12) 0.22(3) 0.064(13) -0.058(17) -0.017(12) 0.052(16)
F42A 0.14(2) 0.130(9) 0.071(13) -0.065(9) 0.015(14) -0.009(10)
F2A 0.16(2) 0.130(12) 0.088(19) 0.024(12) 0.057(15) -0.039(11)
F3A 0.23(2) 0.18(3) 0.078(14) 0.029(14) 0.086(10) 0.027(17)
F1A 0.166(16) 0.09(2) 0.19(2) 0.026(17) 0.053(12) -0.047(16)
F22A 0.228(15) 0.18(2) 0.052(12) -0.044(14) -0.002(11) 0.061(15)
F24A 0.244(18) 0.26(3) 0.067(14) -0.075(18) -0.057(16) 0.13(2)
F23A 0.18(2) 0.175(11) 0.080(14) -0.088(10) -0.009(15) 0.058(11)
F9 0.145(14) 0.200(19) 0.157(16) 0.095(17) -0.113(15) -0.091(13)
F7 0.076(11) 0.102(15) 0.106(9) 0.009(9) -0.027(7) -0.020(11)
F8 0.165(18) 0.124(9) 0.099(15) -0.029(9) -0.007(12) -0.094(9)
C51 0.087(6) 0.103(8) 0.082(7) 0.001(5) -0.039(5) -0.025(5)
F7A 0.069(7) 0.138(11) 0.046(12) 0.015(8) -0.038(8) -0.019(8)
F8A 0.072(12) 0.100(18) 0.129(12) 0.023(11) -0.005(10) -0.003(11)
F9A 0.069(11) 0.22(2) 0.144(14) -0.091(15) -0.042(13) -0.014(14)
Rh2A 0.0700(6) 0.0482(6) 0.0481(6) 0.0051(4) -0.0152(5) -0.0015(4)
C3B 0.207(17) 0.122(14) 0.218(17) 0.032(16) -0.003(15) -0.016(11)
C4B 0.22(2) 0.128(13) 0.22(2) 0.032(16) -0.008(17) -0.029(16)
C2B 0.214(18) 0.126(13) 0.182(16) 0.047(14) -0.026(14) 0.000(14)
C7B 0.211(15) 0.17(2) 0.224(18) 0.037(17) 0.023(17) -0.002(15)
C5B 0.220(17) 0.128(12) 0.242(19) 0.039(15) -0.018(16) -0.024(14)
C1B 0.201(16) 0.131(12) 0.168(17) 0.007(14) -0.020(14) -0.016(13)
C6B 0.212(14) 0.111(12) 0.212(14) 0.016(11) -0.004(13) -0.017(13)

loop_
_atom_type_symbol
_atom_type_description
_atom_type_scat_dispersion_real
_atom_type_scat_dispersion_imag
_atom_type_scat_source
C C 0.0030 0.0010 'International Tables Vol C Tables 4.2.6.8 and 6.1.1.4'
H H 0.0000 0.0000 'International Tables Vol C Tables 4.2.6.8 and 6.1.1.4'
B B 0.0010 0.0010 'International Tables Vol C Tables 4.2.6.8 and 6.1.1.4'
F F 0.0170 0.0100 'International Tables Vol C Tables 4.2.6.8 and 6.1.1.4'
P P 0.0990 0.0910 'International Tables Vol C Tables 4.2.6.8 and 6.1.1.4'
Rh Rh -1.2040 0.8890 'International Tables Vol C Tables 4.2.6.8 and 6.1.1.4'

loop_
_geom_angle_atom_site_label_1
_geom_angle_atom_site_label_2
_geom_angle_atom_site_label_3
_geom_angle
C13A P3 Rh2 114.1(5)
C19A P3 Rh2 119.0(7)
C19A P3 C13A 103.2(8)
C8A P3 Rh2 105.1(6)
C8A P3 C13A 104.4(8)
C8A P3 C19A 110.3(9)
C13 P1 Rh1 119.2(5)
C13 P1 C8 106.4(9)
C8 P1 Rh1 100.3(7)
C19 P1 Rh1 115.5(4)
C19 P1 C13 106.0(7)
C19 P1 C8 108.5(9)
C12A P4 Rh2 98.4(6)
C25A P4 Rh2 113.4(5)
C25A P4 C12A 111.7(8)
C31A P4 Rh2 122.5(5)
C31A P4 C12A 107.2(8)
C31A P4 C25A 103.5(8)
C25 P2 Rh1 117.6(5)
C25 P2 C31 103.7(8)
C31 P2 Rh1 111.0(5)
C12 P2 Rh1 103.5(7)
C12 P2 C25 112.1(10)
C12 P2 C31 108.9(10)
P3 Rh2 C1C 93.5(5)
P3 Rh2 H1CA 72.8
P3 Rh2 H1CB 103.2
P4 Rh2 P3 168.58(17)
P4 Rh2 C1C 97.8(5)
P4 Rh2 H1CA 118.6
P4 Rh2 H1CB 87.4
C10A Rh2 P3 84.9(5)
C10A Rh2 P4 83.7(5)
C10A Rh2 C1C 178.4(7)
C10A Rh2 H1CA 157.6
C10A Rh2 H1CB 160.0
H1CA Rh2 C1C 20.8
H1CB Rh2 C1C 20.6
H1CB Rh2 H1CA 36.0
P1 Rh1 C7 96.9(5)
P1 Rh1 H7A 89.6
P1 Rh1 H7B 92.6
P1 Rh1 C1A 98.6(5)
P2 Rh1 P1 167.42(19)
P2 Rh1 C7 95.7(6)
P2 Rh1 H7A 102.6
P2 Rh1 H7B 99.3
P2 Rh1 C1A 93.9(5)
C10 Rh1 P1 83.4(5)
C10 Rh1 P2 84.0(5)
C10 Rh1 C7 178.0(9)
C10 Rh1 H7A 164.3
C10 Rh1 H7B 159.6
C10 Rh1 C1A 170.9(8)
C10 Rh1 H1AB 152.6
H7A Rh1 C7 17.6
H7A Rh1 H7B 34.3
H7B Rh1 C7 18.6
H1AB Rh1 P1 101.0
H1AB Rh1 P2 90.3
H1AB Rh1 C1A 18.3
C42A C37A B2 123.5(8)
C42A C37A C38A 113.6(9)
C38A C37A B2 122.5(8)
C50 C45 B1 120.8(8)
C46 C45 C50 113.6(9)
C46 C45 B1 125.0(9)
C45 C50 H50 119.8
C49 C50 C45 120.4(10)
C49 C50 H50 119.8
C42 C37 B1 122.0(9)
C38 C37 C42 114.0(9)
C38 C37 B1 123.8(9)
C50A C45A B2 122.5(8)
C50A C45A C46A 114.5(9)
C46A C45A B2 122.6(8)
F36 C52A C49A 114.0(10)
F36 C52A F35 106.5(10)
F34 C52A C49A 112.6(10)
F34 C52A F36 105.8(11)
F34 C52A F35 107.2(10)
F35 C52A C49A 110.3(10)
C37A C42A H42A 117.7
C41A C42A C37A 124.6(10)
C41A C42A H42A 117.7
C37A B2 C61A 112.9(8)
C37A B2 C53A 111.6(7)
C45A B2 C37A 105.1(7)
C45A B2 C61A 110.8(8)
C45A B2 C53A 112.2(7)
C61A B2 C53A 104.5(8)
C45 C46 H46 117.6
C47 C46 C45 124.9(10)
C47 C46 H46 117.6
C62A C61A B2 122.1(9)
C66A C61A B2 123.4(9)
C66A C61A C62A 114.4(9)
C45A C50A H50A 118.3
C49A C50A C45A 123.5(10)
C49A C50A H50A 118.3
C54A C53A B2 123.8(9)
C54A C53A C58A 115.3(9)
C58A C53A B2 120.8(9)
C54 C53 B1 121.6(9)
C58 C53 B1 122.9(9)
C58 C53 C54 115.3(10)
C38A C39A C43A 117.7(10)
C40A C39A C38A 118.4(10)
C40A C39A C43A 123.8(11)
C37A C38A H38A 118.5
C39A C38A C37A 123.0(10)
C39A C38A H38A 118.5
F42 C60A C57A 113.0(13)
F42 C60A F41 100.7(13)
F41 C60A C57A 113.1(12)
F40 C60A C57A 115.2(14)
F40 C60A F42 108.2(15)
F40 C60A F41 105.5(14)
F40A C60A C57A 114.8(14)
F40A C60A F41A 105.5(15)
F40A C60A F42A 104.0(13)
F41A C60A C57A 117.0(16)
F41A C60A F42A 104.3(16)
F42A C60A C57A 110.0(14)
C66 C61 B1 122.9(9)
C62 C61 C66 114.4(9)
C62 C61 B1 122.6(9)
C45A C46A H46A 118.9
C47A C46A C45A 122.1(10)
C47A C46A H46A 118.9
C37 C42 H42 120.1
C41 C42 C37 119.8(11)
C41 C42 H42 120.1
C46A C47A C51A 119.0(11)
C46A C47A C48A 121.8(10)
C48A C47A C51A 119.2(11)
C61 C66 H66 118.2
C65 C66 C61 123.6(11)
C65 C66 H66 118.2
C53A C54A H54A 118.4
C53A C54A C55A 123.3(10)
C55A C54A H54A 118.4
C53A C58A H58A 119.2
C57A C58A C53A 121.7(10)
C57A C58A H58A 119.2
C46 C47 C48 120.3(11)
C46 C47 C51 120.6(11)
C48 C47 C51 119.1(10)
C39A C40A H40A 120.1
C39A C40A C41A 119.7(11)
C41A C40A H40A 120.1
C42 C41 C44 118.7(12)
C40 C41 C42 124.3(12)
C40 C41 C44 117.0(11)
C50 C49 C52 116.7(11)
C48 C49 C50 121.5(11)
C48 C49 C52 121.7(11)
C37 C38 H38 117.9
C39 C38 C37 124.1(12)
C39 C38 H38 117.9
C45 B1 C53 112.3(8)
C45 B1 C61 111.9(8)
C37 B1 C45 104.8(8)
C37 B1 C53 113.7(8)
C37 B1 C61 110.8(8)
C61 B1 C53 103.6(9)
C50A C49A C52A 119.0(11)
C48A C49A C52A 121.1(10)
C48A C49A C50A 119.8(10)
C47 C48 H48 120.4
C49 C48 C47 119.1(11)
C49 C48 H48 120.4
C42A C41A C40A 120.4(10)
C42A C41A C44A 121.1(11)
C40A C41A C44A 118.5(10)
C61 C62 H62 118.5
C63 C62 C61 122.9(10)
C63 C62 H62 118.5
C41 C40 H40 121.3
C39 C40 C41 117.4(12)
C39 C40 H40 121.3
C53 C54 H54 118.7
C55 C54 C53 122.5(11)
C55 C54 H54 118.7
C38 C39 C43 118.6(13)
C40 C39 C38 120.3(12)
C40 C39 C43 121.0(12)
F31 C51A C47A 116.3(11)
F31 C51A F32 102.5(12)
F31 C51A F33 102.3(12)
F32 C51A C47A 114.6(11)
F33 C51A C47A 112.4(11)
F33 C51A F32 107.5(12)
C58A C57A C60A 118.6(11)
C56A C57A C60A 120.0(10)
C56A C57A C58A 121.3(11)
C61A C62A H62A 119.6
C63A C62A C61A 120.8(11)
C63A C62A H62A 119.6
P4 C12A H12A 109.4
P4 C12A H12B 109.4
H12A C12A H12B 108.0
C11A C12A P4 111.1(10)
C11A C12A H12A 109.4
C11A C12A H12B 109.4
C54A C55A C59A 119.8(10)
C54A C55A C56A 119.0(11)
C56A C55A C59A 121.1(10)
F39 C59A C55A 114.2(16)
F39 C59A F37 109.3(15)
F39 C59A F38 106.1(14)
F37 C59A C55A 116.9(12)
F37 C59A F38 99.4(13)
F38 C59A C55A 109.5(13)
F38A C59A C55A 118.2(19)
F38A C59A F37A 102.5(17)
F38A C59A F39A 113.5(18)
F37A C59A C55A 108.0(14)
F39A C59A C55A 112.1(17)
F39A C59A F37A 100.2(15)
F27 C43A C39A 113.2(10)
F25 C43A C39A 115.8(10)
F25 C43A F27 102.3(11)
F26 C43A C39A 113.0(11)
F26 C43A F27 106.7(10)
F26 C43A F25 104.8(12)
F43 C67A C63A 112.6(12)
F44 C67A C63A 113.3(14)
F44 C67A F43 106.0(13)
F44 C67A F45 103.4(14)
F45 C67A C63A 114.1(12)
F45 C67A F43 106.7(13)
P2 C25 H25 111.6
C30 C25 P2 109.5(11)
C30 C25 H25 111.6
C30 C25 C26 106.9(16)
C26 C25 P2 105.2(16)
C26 C25 H25 111.6
F46 C68A C65A 112.7(14)
F47 C68A C65A 106.9(14)
F47 C68A F46 102.0(14)
F48 C68A C65A 113.8(13)
F48 C68A F46 107.3(16)
F48 C68A F47 113.8(16)
C53 C58 H58 118.2
C53 C58 C57 123.6(11)
C57 C58 H58 118.2
C47A C48A C49A 118.1(10)
C47A C48A H48A 120.9
C49A C48A H48A 120.9
F11 C52 C49 113.1(11)
F12 C52 C49 116.3(11)
F12 C52 F11 101.9(12)
F12 C52 F10 107.1(13)
F10 C52 C49 114.2(12)
F10 C52 F11 102.7(11)
H16A C16A H16B 108.1
C15A C16A H16A 109.6
C15A C16A H16B 109.6
C15A C16A C17A 110.1(14)
C17A C16A H16A 109.6
C17A C16A H16B 109.6
C61A C66A H66A 118.1
C65A C66A C61A 123.9(12)
C65A C66A H66A 118.1
F24 C68 C65 112.4(17)
F23 C68 C65 113.3(16)
F23 C68 F24 109.2(18)
F23 C68 F22 106.6(16)
F22 C68 C65 111.6(15)
F22 C68 F24 103.1(14)
F22A C68 C65 110.0(16)
F22A C68 F24A 107.8(17)
F22A C68 F23A 108.1(14)
F24A C68 C65 116.4(17)
F24A C68 F23A 104.2(17)
F23A C68 C65 109.9(15)
H11C C11 H11D 107.0
C10 C11 H11C 107.6
C10 C11 H11D 107.6
C10 C11 C12 118.9(15)
C12 C11 H11C 107.6
C12 C11 H11D 107.6
Rh2 C10A H10A 104.8
C11A C10A Rh2 117.7(12)
C11A C10A H10A 104.8
C11A C10A C9A 112.9(14)
C9A C10A Rh2 110.6(10)
C9A C10A H10A 104.8
F5 C44 C41 112.6(11)
F5 C44 F4 104.3(11)
F4 C44 C41 112.4(12)
F6 C44 C41 112.1(11)
F6 C44 F5 108.3(13)
F6 C44 F4 106.6(12)
F21 C67 C63 115(2)
F21 C67 F20 99.6(15)
F19 C67 C63 114.8(17)
F19 C67 F21 109(2)
F19 C67 F20 106.6(18)
F20 C67 C63 109.6(15)
F19A C67 C63 108.6(17)
F19A C67 F21A 106.1(16)
F20A C67 C63 117(2)
F20A C67 F19A 110.8(19)
F20A C67 F21A 105.5(19)
F21A C67 C63 108.2(16)
F2 C43 C39 112.3(15)
F2 C43 F1 101.1(13)
F3 C43 C39 116.7(18)
F3 C43 F2 107.3(19)
F3 C43 F1 108.7(16)
F1 C43 C39 109.6(16)
F2A C43 C39 112.6(19)
F3A C43 C39 112(2)
F3A C43 F2A 103.5(17)
F3A C43 F1A 108.1(19)
F1A C43 C39 116(2)
F1A C43 F2A 103.7(19)
H14A C14A H14B 108.0
C13A C14A H14A 109.5
C13A C14A H14B 109.5
C13A C14A C15A 110.9(12)
C15A C14A H14A 109.5
C15A C14A H14B 109.5
Rh1 C10 H10 98.0
C11 C10 Rh1 117.8(13)
C11 C10 H10 98.0
C9 C10 Rh1 117.7(12)
C9 C10 C11 118.7(16)
C9 C10 H10 98.0
P4 C25A H25A 109.5
C30A C25A P4 109.6(9)
C30A C25A H25A 109.5
C26A C25A P4 109.0(13)
C26A C25A H25A 109.5
C26A C25A C30A 109.8(13)
F29 C44A C41A 114.4(10)
F29 C44A F30 102.8(11)
F30 C44A C41A 111.2(10)
F28 C44A C41A 115.8(11)
F28 C44A F29 104.8(11)
F28 C44A F30 106.8(11)
C12A C11A H11A 109.6
C12A C11A H11B 109.6
C10A C11A C12A 110.3(15)
C10A C11A H11A 109.6
C10A C11A H11B 109.6
H11A C11A H11B 108.1
C54 C55 C59 118.4(12)
C56 C55 C54 120.4(12)
C56 C55 C59 121.0(12)
C10 C9 H9A 107.5
C10 C9 H9B 107.5
H9A C9 H9B 107.0
C8 C9 C10 119.4(17)
C8 C9 H9A 107.5
C8 C9 H9B 107.5
P1 C13 H13 107.4
C14 C13 P1 117.4(15)
C14 C13 H13 107.4
C14 C13 C18 107.0(16)
C18 C13 P1 110.0(12)
C18 C13 H13 107.4
H32A C32A H32B 107.2
C31A C32A H32A 108.0
C31A C32A H32B 108.0
C31A C32A C33A 117.2(17)
C33A C32A H32A 108.0
C33A C32A H32B 108.0
P3 C13A H13A 104.9
C14A C13A P3 108.2(9)
C14A C13A H13A 104.9
C14A C13A C18A 110.3(11)
C18A C13A P3 122.1(12)
C18A C13A H13A 104.9
P2 C31 H31 108.0
C36 C31 P2 104.8(12)
C36 C31 H31 108.0
C32 C31 P2 120.0(16)
C32 C31 H31 108.0
C32 C31 C36 107.7(17)
C10A C9A H9AA 108.7
C10A C9A H9AB 108.7
H9AA C9A H9AB 107.6
C8A C9A C10A 114.2(12)
C8A C9A H9AA 108.7
C8A C9A H9AB 108.7
P4 C31A H31A 108.4
C32A C31A P4 113.8(12)
C32A C31A H31A 108.4
C32A C31A C36A 109.4(14)
C36A C31A P4 108.2(13)
C36A C31A H31A 108.4
C66A C65A C68A 119.5(12)
C66A C65A C64A 121.3(12)
C64A C65A C68A 118.6(11)
C62A C63A C67A 118.7(11)
C64A C63A C62A 121.1(12)
C64A C63A C67A 120.2(11)
C13 C14 H14C 108.5
C13 C14 H14D 108.5
C13 C14 C15 115(2)
H14C C14 H14D 107.5
C15 C14 H14C 108.5
C15 C14 H14D 108.5
C66 C65 C68 119.0(12)
C64 C65 C66 119.3(12)
C64 C65 C68 121.5(12)
F15 C59 C55 112.7(17)
F15 C59 F13 104.7(15)
F15 C59 F14 112.8(17)
F13 C59 C55 108.3(15)
F14 C59 C55 110.7(16)
F14 C59 F13 107.2(16)
F15A C59 C55 110.2(16)
F15A C59 F13A 102.2(17)
F14A C59 C55 110.8(17)
F14A C59 F15A 111.0(16)
F14A C59 F13A 109.2(19)
F13A C59 C55 113.3(17)
C31 C36 H36C 110.9
C31 C36 H36D 110.9
C31 C36 C35 104.2(16)
H36C C36 H36D 108.9
C35 C36 H36C 110.9
C35 C36 H36D 110.9
C62 C63 C67 121.4(11)
C62 C63 C64 119.6(12)
C64 C63 C67 118.9(11)
C16A C15A C14A 112.9(13)
C16A C15A H15A 109.0
C16A C15A H15B 109.0
C14A C15A H15A 109.0
C14A C15A H15B 109.0
H15A C15A H15B 107.8
H34A C34A H34B 108.3
C33A C34A H34A 109.8
C33A C34A H34B 109.8
C35A C34A H34A 109.8
C35A C34A H34B 109.8
C35A C34A C33A 109.2(16)
C55 C56 H56 120.7
C55 C56 C57 118.6(12)
C57 C56 H56 120.7
C25A C30A H30A 109.5
C25A C30A H30B 109.5
H30A C30A H30B 108.1
C29A C30A C25A 110.8(11)
C29A C30A H30A 109.5
C29A C30A H30B 109.5
C58 C57 C56 119.0(12)
C58 C57 C60 122.6(12)
C56 C57 C60 117.8(12)
C65A C64A C63A 118.3(12)
C65A C64A H64A 120.8
C63A C64A H64A 120.8
C30A C29A H29A 109.0
C30A C29A H29B 109.0
C30A C29A C28A 113.0(18)
H29A C29A H29B 107.8
C28A C29A H29A 109.0
C28A C29A H29B 109.0
C57A C56A C55A 119.2(11)
C57A C56A H56A 120.4
C55A C56A H56A 120.4
C25 C30 H30C 110.3
C25 C30 H30D 110.3
C25 C30 C29 107.0(14)
H30C C30 H30D 108.6
C29 C30 H30C 110.3
C29 C30 H30D 110.3
C25A C26A H26A 109.8
C25A C26A H26B 109.8
H26A C26A H26B 108.2
C27A C26A C25A 109.5(19)
C27A C26A H26A 109.8
C27A C26A H26B 109.8
C30 C29 H29C 110.1
C30 C29 H29D 110.1
H29C C29 H29D 108.4
C28 C29 C30 108(2)
C28 C29 H29C 110.1
C28 C29 H29D 110.1
H34C C34 H34D 109.4
C35 C34 H34C 111.6
C35 C34 H34D 111.6
C35 C34 C33 100.8(19)
C33 C34 H34C 111.6
C33 C34 H34D 111.6
H16C C16 H16D 108.6
C15 C16 H16C 110.4
C15 C16 H16D 110.4
C17 C16 H16C 110.4
C17 C16 H16D 110.4
C17 C16 C15 106.8(17)
C65 C64 C63 120.1(12)
C65 C64 H64 120.0
C63 C64 H64 120.0
H22A C22A H22B 105.8
C21A C22A H22A 104.8
C21A C22A H22B 104.8
C21A C22A C23A 130(3)
C23A C22A H22A 104.8
C23A C22A H22B 104.8
C29 C28 H28C 108.5
C29 C28 H28D 108.5
C29 C28 C27 115(2)
H28C C28 H28D 107.5
C27 C28 H28C 108.5
C27 C28 H28D 108.5
C26A C27A H27A 109.3
C26A C27A H27B 109.3
C26A C27A C28A 111.5(15)
H27A C27A H27B 108.0
C28A C27A H27A 109.3
C28A C27A H27B 109.3
C29A C28A H28A 109.1
C29A C28A H28B 109.1
C27A C28A C29A 112.5(16)
C27A C28A H28A 109.1
C27A C28A H28B 109.1
H28A C28A H28B 107.8
P3 C19A H19A 108.1
C24A C19A P3 115.2(14)
C24A C19A H19A 108.1
C20A C19A P3 111.2(17)
C20A C19A H19A 108.1
C20A C19A C24A 106(2)
C16A C17A H17A 109.6
C16A C17A H17B 109.6
H17A C17A H17B 108.1
C18A C17A C16A 110.3(15)
C18A C17A H17A 109.6
C18A C17A H17B 109.6
C14 C15 H15C 112.6
C14 C15 H15D 112.6
C16 C15 C14 96.0(16)
C16 C15 H15C 112.6
C16 C15 H15D 112.6
H15C C15 H15D 110.1
C31A C36A H36A 110.9
C31A C36A H36B 110.9
C31A C36A C35A 104.1(17)
H36A C36A H36B 109.0
C35A C36A H36A 110.9
C35A C36A H36B 110.9
C36 C35 H35C 113.0
C36 C35 H35D 113.0
C34 C35 C36 93.5(19)
C34 C35 H35C 113.0
C34 C35 H35D 113.0
H35C C35 H35D 110.4
C13 C18 H18C 109.7
C13 C18 H18D 109.7
H18C C18 H18D 108.2
C17 C18 C13 109.7(15)
C17 C18 H18C 109.7
C17 C18 H18D 109.7
C32A C33A C34A 103.6(16)
C32A C33A H33A 111.0
C32A C33A H33B 111.0
C34A C33A H33A 111.0
C34A C33A H33B 111.0
H33A C33A H33B 109.0
C16 C17 C18 109.2(17)
C16 C17 H17C 109.8
C16 C17 H17D 109.8
C18 C17 H17C 109.8
C18 C17 H17D 109.8
H17C C17 H17D 108.3
C13A C18A H18A 109.2
C13A C18A H18B 109.2
C17A C18A C13A 111.9(14)
C17A C18A H18A 109.2
C17A C18A H18B 109.2
H18A C18A H18B 107.9
C34A C35A C36A 109.0(15)
C34A C35A H35A 109.9
C34A C35A H35B 109.9
C36A C35A H35A 109.9
C36A C35A H35B 109.9
H35A C35A H35B 108.3
C19A C24A H24A 108.2
C19A C24A H24B 108.2
C19A C24A C23A 116(2)
H24A C24A H24B 107.3
C23A C24A H24A 108.2
C23A C24A H24B 108.2
C28 C27 H27C 108.8
C28 C27 H27D 108.8
C28 C27 C26 113.9(18)
H27C C27 H27D 107.7
C26 C27 H27C 108.8
C26 C27 H27D 108.8
P3 C8A H8AA 110.2
P3 C8A H8AB 110.2
C9A C8A P3 107.5(11)
C9A C8A H8AA 110.2
C9A C8A H8AB 110.2
H8AA C8A H8AB 108.5
C34 C33 H33C 110.9
C34 C33 H33D 110.9
C34 C33 C32 104(2)
H33C C33 H33D 108.9
C32 C33 H33C 110.9
C32 C33 H33D 110.9
C22A C21A H21A 111.2
C22A C21A H21B 111.2
C22A C21A C20A 103(3)
H21A C21A H21B 109.1
C20A C21A H21A 111.2
C20A C21A H21B 111.2
C19A C20A C21A 123(2)
C19A C20A H20A 106.7
C19A C20A H20B 106.7
C21A C20A H20A 106.7
C21A C20A H20B 106.7
H20A C20A H20B 106.6
C25 C26 C27 111(2)
C25 C26 H26C 109.4
C25 C26 H26D 109.4
C27 C26 H26C 109.4
C27 C26 H26D 109.4
H26C C26 H26D 108.0
P2 C12 H12C 110.0
P2 C12 H12D 110.0
C11 C12 P2 108.4(11)
C11 C12 H12C 110.0
C11 C12 H12D 110.0
H12C C12 H12D 108.4
C22A C23A C24A 100(3)
C22A C23A H23A 111.7
C22A C23A H23B 111.7
C24A C23A H23A 111.7
C24A C23A H23B 111.7
H23A C23A H23B 109.4
C31 C32 C33 114(2)
C31 C32 H32C 108.8
C31 C32 H32D 108.8
C33 C32 H32C 108.8
C33 C32 H32D 108.8
H32C C32 H32D 107.7
P1 C8 H8A 109.0
P1 C8 H8B 109.0
C9 C8 P1 112.9(13)
C9 C8 H8A 109.0
C9 C8 H8B 109.0
H8A C8 H8B 107.8
F16 C60 C57 114(2)
F16 C60 F17 101.1(16)
F18 C60 C57 115.1(18)
F18 C60 F16 110(2)
F18 C60 F17 108.6(18)
F17 C60 C57 106.8(17)
F18A C60 C57 108.7(19)
F18A C60 F16A 104.7(17)
F17A C60 C57 120(2)
F17A C60 F18A 112(2)
F17A C60 F16A 103.3(19)
F16A C60 C57 107.3(17)
H20C C20 H20D 107.9
C21 C20 H20C 109.3
C21 C20 H20D 109.3
C21 C20 C19 111.7
C19 C20 H20C 109.3
C19 C20 H20D 109.3
C20 C21 H21C 109.4
C20 C21 H21D 109.4
C20 C21 C22 111.2
H21C C21 H21D 108.0
C22 C21 H21C 109.4
C22 C21 H21D 109.4
C21 C22 H22C 109.3
C21 C22 H22D 109.3
H22C C22 H22D 107.9
C23 C22 C21 111.7
C23 C22 H22C 109.3
C23 C22 H22D 109.3
C22 C23 H23C 109.4
C22 C23 H23D 109.4
C22 C23 C24 111.3
H23C C23 H23D 108.0
C24 C23 H23C 109.4
C24 C23 H23D 109.4
C23 C24 H24C 109.3
C23 C24 H24D 109.3
H24C C24 H24D 108.0
C19 C24 C23 111.5
C19 C24 H24C 109.3
C19 C24 H24D 109.3
P1 C19 H19 107.3
C20 C19 P1 110.2(7)
C20 C19 H19 107.3
C24 C19 P1 113.2(6)
C24 C19 C20 111.4
C24 C19 H19 107.3
C2 C3 H3 113.8
C4 C3 H3 113.8
C4 C3 C2 110.53(7)
C4 C3 C7 101.9
C7 C3 H3 113.8
C7 C3 C2 101.7
C3 C2 H2A 111.2
C3 C2 H2B 111.2
C3 C2 C1 102.6
H2A C2 H2B 109.2
C1 C2 H2A 111.2
C1 C2 H2B 111.2
C3 C4 H4A 111.2
C3 C4 H4B 111.2
C3 C4 C5 102.7
H4A C4 H4B 109.1
C5 C4 H4A 111.2
C5 C4 H4B 111.2
Rh1 C7 H7A 53.7
Rh1 C7 H7B 65.9
C3 C7 Rh1 160.4(13)
C3 C7 H7A 113.1
C3 C7 H7B 113.1
C3 C7 C6 93.2
H7A C7 H7B 110.5
C6 C7 Rh1 105.3(14)
C6 C7 H7A 113.1
C6 C7 H7B 113.1
C2 C1 H1A 111.3
C2 C1 H1B 111.3
H1A C1 H1B 109.2
C6 C1 C2 102.5
C6 C1 H1A 111.3
C6 C1 H1B 111.3
C4 C5 H5A 111.3
C4 C5 H5B 111.3
H5A C5 H5B 109.2
C6 C5 C4 102.4
C6 C5 H5A 111.3
C6 C5 H5B 111.3
C7 C6 C1 101.7
C7 C6 C5 101.7
C7 C6 H6 113.9
C1 C6 C5 110.5
C1 C6 H6 113.9
C5 C6 H6 113.9
C4C C3C H3C 113.9
C2C C3C H3C 113.9
C2C C3C C4C 110.3
C2C C3C C7C 101.8
C7C C3C H3C 113.9
C7C C3C C4C 101.6
C3C C4C H4CA 111.3
C3C C4C H4CB 111.3
C3C C4C C5C 102.6
H4CA C4C H4CB 109.2
C5C C4C H4CA 111.3
C5C C4C H4CB 111.3
C3C C2C H2CA 111.2
C3C C2C H2CB 111.2
C3C C2C C1C 102.7
H2CA C2C H2CB 109.1
C1C C2C H2CA 111.2
C1C C2C H2CB 111.2
C3C C7C H7CA 113.1
C3C C7C H7CB 113.1
C3C C7C C6C 93.3
H7CA C7C H7CB 110.4
C6C C7C H7CA 113.1
C6C C7C H7CB 113.1
C4C C5C H5CA 111.2
C4C C5C H5CB 111.2
H5CA C5C H5CB 109.2
C6C C5C C4C 102.6
C6C C5C H5CA 111.2
C6C C5C H5CB 111.2
Rh2 C1C H1CA 77.8
Rh2 C1C H1CB 57.9
C2C C1C Rh2 79.7(10)
C2C C1C H1CA 111.3
C2C C1C H1CB 111.3
H1CA C1C H1CB 109.2
C6C C1C Rh2 168.5(10)
C6C C1C C2C 102.4
C6C C1C H1CA 111.3
C6C C1C H1CB 111.3
C7C C6C H6C 113.9
C5C C6C C7C 101.9
C5C C6C C1C 110.2
C5C C6C H6C 113.9
C1C C6C C7C 101.8
C1C C6C H6C 113.9
C4A C3A H3A 113.8
C2A C3A H3A 113.8
C2A C3A C4A 110.5
C2A C3A C7A 101.8
C7A C3A H3A 113.8
C7A C3A C4A 101.9
C3A C4A H4AA 111.3
C3A C4A H4AB 111.3
C3A C4A C5A 102.5
H4AA C4A H4AB 109.2
C5A C4A H4AA 111.3
C5A C4A H4AB 111.3
C3A C2A H2AA 111.2
C3A C2A H2AB 111.2
C3A C2A C1A 102.6
H2AA C2A H2AB 109.2
C1A C2A H2AA 111.2
C1A C2A H2AB 111.2
C3A C7A H7AA 113.1
C3A C7A H7AB 113.1
C3A C7A C6A 93.0
H7AA C7A H7AB 110.5
C6A C7A H7AA 113.1
C6A C7A H7AB 113.1
C4A C5A H5AA 111.2
C4A C5A H5AB 111.2
H5AA C5A H5AB 109.1
C6A C5A C4A 102.7
C6A C5A H5AA 111.2
C6A C5A H5AB 111.2
Rh1 C1A H1AA 70.2
Rh1 C1A H1AB 42.5
C2A C1A Rh1 143.0(11)
C2A C1A H1AA 111.3
C2A C1A H1AB 111.3
H1AA C1A H1AB 109.2
C6A C1A Rh1 111.3(11)
C6A C1A C2A 102.6
C6A C1A H1AA 111.3
C6A C1A H1AB 111.3
C7A C6A H6A 113.9
C5A C6A C7A 101.8
C5A C6A C1A 110.5
C5A C6A H6A 113.9
C1A C6A C7A 101.6
C1A C6A H6A 113.9
F9 C51 C47 115.2(15)
F9 C51 F7 108.6(14)
F9 C51 F8 106.2(12)
F7 C51 C47 113.7(16)
F7 C51 F8 103.2(12)
F8 C51 C47 109.1(14)
F7A C51 C47 108.8(13)
F8A C51 C47 112.4(19)
F8A C51 F7A 105.4(13)
F9A C51 C47 117.8(16)
F9A C51 F7A 104.2(12)
F9A C51 F8A 107.3(14)
C4B C3B H3B 113.9
C4B C3B C7B 101.7
C2B C3B H3B 113.9
C2B C3B C4B 110.5
C2B C3B C7B 101.6
C7B C3B H3B 113.9
C3B C4B H4BA 111.2
C3B C4B H4BB 111.2
C3B C4B C5B 102.6
H4BA C4B H4BB 109.2
C5B C4B H4BA 111.2
C5B C4B H4BB 111.2
C3B C2B H2BA 111.2
C3B C2B H2BB 111.2
C3B C2B C1B 102.7
H2BA C2B H2BB 109.1
C1B C2B H2BA 111.2
C1B C2B H2BB 111.2
C3B C7B H7BA 113.1
C3B C7B H7BB 113.1
H7BA C7B H7BB 110.5
C6B C7B C3B 93.2
C6B C7B H7BA 113.1
C6B C7B H7BB 113.1
C4B C5B H5BA 111.3
C4B C5B H5BB 111.3
H5BA C5B H5BB 109.2
C6B C5B C4B 102.6
C6B C5B H5BA 111.3
C6B C5B H5BB 111.3
C2B C1B H1BA 111.3
C2B C1B H1BB 111.3
H1BA C1B H1BB 109.2
C6B C1B C2B 102.6
C6B C1B H1BA 111.3
C6B C1B H1BB 111.3
C7B C6B H6B 113.8
C5B C6B C7B 101.8
C5B C6B C1B 110.6
C5B C6B H6B 113.8
C1B C6B C7B 101.8
C1B C6B H6B 113.8

loop_
_geom_bond_atom_site_label_1
_geom_bond_atom_site_label_2
_geom_bond_distance
P3 Rh2 2.336(4)
P3 C13A 1.850(16)
P3 C19A 1.801(16)
P3 C8A 1.748(16)
P1 Rh1 2.291(3)
P1 C13 1.787(15)
P1 C8 1.822(18)
P1 C19 1.784(10)
P4 Rh2 2.270(4)
P4 C12A 1.916(16)
P4 C25A 1.849(15)
P4 C31A 1.826(15)
P2 Rh1 2.283(3)
P2 C25 1.863(16)
P2 C31 1.876(15)
P2 C12 1.85(2)
Rh2 C10A 2.040(13)
Rh2 C1C 2.757(17)
Rh2 H1CA 2.7261
Rh2 H1CB 2.3840
Rh1 C10 2.036(15)
Rh1 C7 3.10(2)
Rh1 H7A 2.6334
Rh1 H7B 2.8394
Rh1 C1A 2.756(16)
Rh1 H1AB 2.1341
C37A C42A 1.386(12)
C37A B2 1.619(13)
C37A C38A 1.411(13)
C45 C50 1.434(13)
C45 C46 1.390(13)
C45 B1 1.618(13)
C50 H50 0.9500
C50 C49 1.381(14)
C37 C42 1.405(13)
C37 C38 1.393(13)
C37 B1 1.608(13)
C45A B2 1.600(12)
C45A C50A 1.396(12)
C45A C46A 1.410(12)
C52A C49A 1.496(16)
C52A F36 1.319(12)
C52A F34 1.302(11)
C52A F35 1.339(11)
C42A H42A 0.9500
C42A C41A 1.338(13)
B2 C61A 1.624(13)
B2 C53A 1.637(13)
C46 H46 0.9500
C46 C47 1.332(13)
C61A C62A 1.424(14)
C61A C66A 1.388(14)
C50A H50A 0.9500
C50A C49A 1.388(13)
C53A C54A 1.385(14)
C53A C58A 1.426(13)
C53 B1 1.637(14)
C53 C54 1.395(14)
C53 C58 1.358(15)
C39A C38A 1.410(14)
C39A C40A 1.363(15)
C39A C43A 1.444(16)
C38A H38A 0.9500
C60A C57A 1.454(16)
C60A F42 1.338(13)
C60A F41 1.375(13)
C60A F40 1.338(13)
C60A F40A 1.339(14)
C60A F41A 1.345(14)
C60A F42A 1.371(14)
C61 C66 1.400(14)
C61 B1 1.633(14)
C61 C62 1.379(14)
C46A H46A 0.9500
C46A C47A 1.370(14)
C42 H42 0.9500
C42 C41 1.373(14)
C47A C51A 1.472(17)
C47A C48A 1.375(15)
C66 H66 0.9500
C66 C65 1.374(16)
C54A H54A 0.9500
C54A C55A 1.394(14)
C58A H58A 0.9500
C58A C57A 1.384(14)
C47 C48 1.361(15)
C47 C51 1.487(17)
C40A H40A 0.9500
C40A C41A 1.381(15)
C41 C40 1.344(18)
C41 C44 1.544(19)
C49 C48 1.352(16)
C49 C52 1.482(17)
C38 H38 0.9500
C38 C39 1.372(15)
C49A C48A 1.382(15)
C48 H48 0.9500
C41A C44A 1.499(16)
C62 H62 0.9500
C62 C63 1.376(15)
C40 H40 0.9500
C40 C39 1.344(18)
C54 H54 0.9500
C54 C55 1.380(16)
C39 C43 1.46(2)
C51A F31 1.300(12)
C51A F32 1.304(11)
C51A F33 1.300(11)
C57A C56A 1.355(16)
C62A H62A 0.9500
C62A C63A 1.381(14)
C12A H12A 0.9900
C12A H12B 0.9900
C12A C11A 1.46(2)
C55A C59A 1.455(18)
C55A C56A 1.405(15)
C59A F39 1.311(14)
C59A F37 1.328(13)
C59A F38 1.375(13)
C59A F38A 1.305(15)
C59A F37A 1.391(15)
C59A F39A 1.336(14)
C43A F27 1.319(11)
C43A F25 1.315(11)
C43A F26 1.296(11)
C67A C63A 1.499(19)
C67A F43 1.299(12)
C67A F44 1.283(13)
C67A F45 1.297(13)
C25 H25 1.0000
C25 C30 1.434(18)
C25 C26 1.46(3)
C68A C65A 1.57(2)
C68A F46 1.301(14)
C68A F47 1.254(13)
C68A F48 1.223(12)
C58 H58 0.9500
C58 C57 1.370(15)
C48A H48A 0.9500
C52 F11 1.326(12)
C52 F12 1.302(12)
C52 F10 1.306(11)
C16A H16A 0.9900
C16A H16B 0.9900
C16A C15A 1.421(18)
C16A C17A 1.51(2)
C66A H66A 0.9500
C66A C65A 1.346(15)
C68 C65 1.478(19)
C68 F24 1.359(15)
C68 F23 1.348(14)
C68 F22 1.359(14)
C68 F22A 1.350(15)
C68 F24A 1.353(15)
C68 F23A 1.368(14)
C11 H11C 0.9900
C11 H11D 0.9900
C11 C10 1.45(2)
C11 C12 1.47(2)
C10A H10A 1.0000
C10A C11A 1.391(19)
C10A C9A 1.68(2)
C44 F5 1.311(12)
C44 F4 1.318(12)
C44 F6 1.273(12)
C67 C63 1.51(2)
C67 F21 1.308(15)
C67 F19 1.307(15)
C67 F20 1.338(15)
C67 F19A 1.311(15)
C67 F20A 1.294(15)
C67 F21A 1.335(15)
C43 F2 1.357(15)
C43 F3 1.335(15)
C43 F1 1.367(14)
C43 F2A 1.368(16)
C43 F3A 1.338(15)
C43 F1A 1.342(16)
C14A H14A 0.9900
C14A H14B 0.9900
C14A C13A 1.483(16)
C14A C15A 1.543(17)
C10 H10 1.0000
C10 C9 1.42(2)
C25A H25A 1.0000
C25A C30A 1.542(16)
C25A C26A 1.53(2)
C44A F29 1.295(11)
C44A F30 1.297(11)
C44A F28 1.286(11)
C11A H11A 0.9900
C11A H11B 0.9900
C55 C59 1.53(2)
C55 C56 1.337(19)
C9 H9A 0.9900
C9 H9B 0.9900
C9 C8 1.36(2)
C13 H13 1.0000
C13 C14 1.31(2)
C13 C18 1.60(2)
C32A H32A 0.9900
C32A H32B 0.9900
C32A C31A 1.41(2)
C32A C33A 1.559(19)
C13A H13A 1.0000
C13A C18A 1.534(17)
C31 H31 1.0000
C31 C36 1.48(2)
C31 C32 1.30(2)
C9A H9AA 0.9900
C9A H9AB 0.9900
C9A C8A 1.46(2)
C31A H31A 1.0000
C31A C36A 1.55(2)
C65A C64A 1.350(18)
C63A C64A 1.379(17)
C14 H14C 0.9900
C14 H14D 0.9900
C14 C15 1.66(2)
C65 C64 1.341(18)
C59 F15 1.315(14)
C59 F13 1.352(14)
C59 F14 1.346(14)
C59 F15A 1.350(15)
C59 F14A 1.322(15)
C59 F13A 1.350(15)
C36 H36C 0.9900
C36 H36D 0.9900
C36 C35 1.73(3)
C63 C64 1.380(16)
C15A H15A 0.9900
C15A H15B 0.9900
C34A H34A 0.9900
C34A H34B 0.9900
C34A C33A 1.64(3)
C34A C35A 1.40(2)
C56 H56 0.9500
C56 C57 1.407(18)
C30A H30A 0.9900
C30A H30B 0.9900
C30A C29A 1.485(18)
C57 C60 1.51(2)
C64A H64A 0.9500
C29A H29A 0.9900
C29A H29B 0.9900
C29A C28A 1.51(3)
C56A H56A 0.9500
C30 H30C 0.9900
C30 H30D 0.9900
C30 C29 1.68(2)
C26A H26A 0.9900
C26A H26B 0.9900
C26A C27A 1.50(3)
C29 H29C 0.9900
C29 H29D 0.9900
C29 C28 1.32(3)
C34 H34C 0.9900
C34 H34D 0.9900
C34 C35 1.49(3)
C34 C33 1.50(3)
C16 H16C 0.9900
C16 H16D 0.9900
C16 C15 1.64(3)
C16 C17 1.46(2)
C64 H64 0.9500
C22A H22A 0.9900
C22A H22B 0.9900
C22A C21A 1.41(4)
C22A C23A 1.51(4)
C28 H28C 0.9900
C28 H28D 0.9900
C28 C27 1.49(3)
C27A H27A 0.9900
C27A H27B 0.9900
C27A C28A 1.50(2)
C28A H28A 0.9900
C28A H28B 0.9900
C19A H19A 1.0000
C19A C24A 1.50(3)
C19A C20A 1.42(3)
C17A H17A 0.9900
C17A H17B 0.9900
C17A C18A 1.50(2)
C15 H15C 0.9900
C15 H15D 0.9900
C36A H36A 0.9900
C36A H36B 0.9900
C36A C35A 1.62(2)
C35 H35C 0.9900
C35 H35D 0.9900
C18 H18C 0.9900
C18 H18D 0.9900
C18 C17 1.511(19)
C33A H33A 0.9900
C33A H33B 0.9900
C17 H17C 0.9900
C17 H17D 0.9900
C18A H18A 0.9900
C18A H18B 0.9900
C35A H35A 0.9900
C35A H35B 0.9900
C24A H24A 0.9900
C24A H24B 0.9900
C24A C23A 1.68(3)
C27 H27C 0.9900
C27 H27D 0.9900
C27 C26 1.53(3)
C8A H8AA 0.9900
C8A H8AB 0.9900
C33 H33C 0.9900
C33 H33D 0.9900
C33 C32 1.57(3)
C21A H21A 0.9900
C21A H21B 0.9900
C21A C20A 1.50(2)
C20A H20A 0.9900
C20A H20B 0.9900
C26 H26C 0.9900
C26 H26D 0.9900
C12 H12C 0.9900
C12 H12D 0.9900
C23A H23A 0.9900
C23A H23B 0.9900
C32 H32C 0.9900
C32 H32D 0.9900
C8 H8A 0.9900
C8 H8B 0.9900
C60 F16 1.307(16)
C60 F18 1.293(15)
C60 F17 1.328(15)
C60 F18A 1.304(15)
C60 F17A 1.301(15)
C60 F16A 1.332(16)
C20 H20C 0.9900
C20 H20D 0.9900
C20 C21 1.5347
C20 C19 1.5402
C21 H21C 0.9900
C21 H21D 0.9900
C21 C22 1.5411
C22 H22C 0.9900
C22 H22D 0.9900
C22 C23 1.5383
C23 H23C 0.9900
C23 H23D 0.9900
C23 C24 1.5398
C24 H24C 0.9900
C24 H24D 0.9900
C24 C19 1.5377
C19 H19 1.0000
C3 H3 1.0000
C3 C2 1.5511
C3 C4 1.5465
C3 C7 1.5480
C2 H2A 0.9900
C2 H2B 0.9900
C2 C1 1.5766
C4 H4A 0.9900
C4 H4B 0.9900
C4 C5 1.5768
C7 H7A 0.9900
C7 H7B 0.9900
C7 C6 1.5505
C1 H1A 0.9900
C1 H1B 0.9900
C1 C6 1.5522
C5 H5A 0.9900
C5 H5B 0.9900
C5 C6 1.5542
C6 H6 1.0000
C3C H3C 1.0000
C3C C4C 1.5520
C3C C2C 1.5460
C3C C7C 1.5473
C4C H4CA 0.9900
C4C H4CB 0.9900
C4C C5C 1.5772
C2C H2CA 0.9900
C2C H2CB 0.9900
C2C C1C 1.5784
C7C H7CA 0.9900
C7C H7CB 0.9900
C7C C6C 1.5507
C5C H5CA 0.9900
C5C H5CB 0.9900
C5C C6C 1.5474
C1C H1CA 0.9900
C1C H1CB 0.9900
C1C C6C 1.5488
C6C H6C 1.0000
C3A H3A 1.0000
C3A C4A 1.5496
C3A C2A 1.5460
C3A C7A 1.5493
C4A H4AA 0.9900
C4A H4AB 0.9900
C4A C5A 1.5794
C2A H2AA 0.9900
C2A H2AB 0.9900
C2A C1A 1.5787
C7A H7AA 0.9900
C7A H7AB 0.9900
C7A C6A 1.5566
C5A H5AA 0.9900
C5A H5AB 0.9900
C5A C6A 1.5458
C1A H1AA 0.9900
C1A H1AB 0.9900
C1A C6A 1.5493
C6A H6A 1.0000
F9 C51 1.299(13)
F7 C51 1.330(14)
F8 C51 1.366(13)
C51 F7A 1.360(13)
C51 F8A 1.324(14)
C51 F9A 1.315(13)
C3B H3B 1.0000
C3B C4B 1.5477
C3B C2B 1.5475
C3B C7B 1.5548
C4B H4BA 0.9900
C4B H4BB 0.9900
C4B C5B 1.5804
C2B H2BA 0.9900
C2B H2BB 0.9900
C2B C1B 1.5777
C7B H7BA 0.9900
C7B H7BB 0.9900
C7B C6B 1.5506
C5B H5BA 0.9900
C5B H5BB 0.9900
C5B C6B 1.5460
C1B H1BA 0.9900
C1B H1BB 0.9900
C1B C6B 1.5471
C6B H6B 1.0000

loop_
_geom_torsion_atom_site_label_1
_geom_torsion_atom_site_label_2
_geom_torsion_atom_site_label_3
_geom_torsion_atom_site_label_4
_geom_torsion
P3 C13A C18A C17A 177.6(13)
P3 C19A C24A C23A -175(2)
P3 C19A C20A C21A -175(2)
P1 C13 C14 C15 -170.2(13)
P1 C13 C18 C17 175.6(14)
P4 C12A C11A C10A 41.0(18)
P4 C25A C30A C29A -176.6(14)
P4 C25A C26A C27A 179.7(13)
P4 C31A C36A C35A 175.5(11)
P2 C25 C30 C29 180.0(15)
P2 C25 C26 C27 176.7(15)
P2 C31 C36 C35 -164.1(13)
P2 C31 C32 C33 179.7(17)
Rh2 P3 C13A C14A 31.3(11)
Rh2 P3 C13A C18A 160.8(11)
Rh2 P3 C19A C24A 21(2)
Rh2 P3 C19A C20A -99.7(19)
Rh2 P3 C8A C9A 30.0(12)
Rh2 P4 C25A C30A -33.6(15)
Rh2 P4 C25A C26A -153.8(10)
Rh2 P4 C31A C32A -68.0(17)
Rh2 P4 C31A C36A 53.8(14)
Rh2 C10A C11A C12A -50.7(18)
Rh2 C10A C9A C8A 42.3(16)
Rh2 C1C C6C C7C 64(5)
Rh2 C1C C6C C5C 171(5)
Rh1 P1 C13 C14 -62(2)
Rh1 P1 C13 C18 60.7(14)
Rh1 P1 C8 C9 -15(2)
Rh1 P1 C19 C20 -150.7(5)
Rh1 P1 C19 C24 -25.3(8)
Rh1 P2 C25 C30 -29.9(18)
Rh1 P2 C25 C26 -144.5(11)
Rh1 P2 C31 C36 46.4(16)
Rh1 P2 C31 C32 167.3(19)
Rh1 P2 C12 C11 15.9(16)
Rh1 C10 C9 C8 -28(3)
Rh1 C7 C6 C1 116.2(15)
Rh1 C7 C6 C5 -129.7(15)
Rh1 C1A C6A C7A 128.6(15)
Rh1 C1A C6A C5A -123.9(15)
C37A C42A C41A C40A 4.9(17)
C37A C42A C41A C44A -177.5(10)
C37A B2 C61A C62A -28.2(14)
C37A B2 C61A C66A 155.8(10)
C37A B2 C53A C54A -144.5(10)
C37A B2 C53A C58A 39.1(12)
C45 C50 C49 C48 -1.8(16)
C45 C50 C49 C52 176.5(9)
C45 C46 C47 C48 1.8(17)
C45 C46 C47 C51 -177.7(10)
C50 C45 C46 C47 -3.9(15)
C50 C45 B1 C37 -90.6(10)
C50 C45 B1 C53 33.3(12)
C50 C45 B1 C61 149.3(9)
C50 C49 C48 C47 -0.6(18)
C50 C49 C52 F11 53.9(14)
C50 C49 C52 F12 -63.6(16)
C50 C49 C52 F10 170.8(12)
C37 C42 C41 C40 1.8(19)
C37 C42 C41 C44 -178.3(10)
C37 C38 C39 C40 0(2)
C37 C38 C39 C43 177.3(11)
C45A B2 C61A C62A -145.7(10)
C45A B2 C61A C66A 38.3(14)
C45A B2 C53A C54A -26.9(13)
C45A B2 C53A C58A 156.7(9)
C45A C50A C49A C52A 178.1(9)
C45A C50A C49A C48A -3.8(16)
C45A C46A C47A C51A -178.4(9)
C45A C46A C47A C48A 4.1(16)
C52A C49A C48A C47A -179.3(10)
C42A C37A B2 C45A 79.8(10)
C42A C37A B2 C61A -41.1(12)
C42A C37A B2 C53A -158.5(9)
C42A C37A C38A C39A 4.0(14)
C42A C41A C44A F29 -37.2(16)
C42A C41A C44A F30 78.7(14)
C42A C41A C44A F28 -159.3(12)
B2 C37A C42A C41A -178.9(10)
B2 C37A C38A C39A 177.6(9)
B2 C45A C50A C49A 177.2(9)
B2 C45A C46A C47A -177.3(9)
B2 C61A C62A C63A -179.0(12)
B2 C61A C66A C65A -179.9(14)
B2 C53A C54A C55A -174.0(11)
B2 C53A C58A C57A 176.6(10)
C46 C45 C50 C49 3.8(13)
C46 C45 B1 C37 80.4(11)
C46 C45 B1 C53 -155.7(9)
C46 C45 B1 C61 -39.7(13)
C46 C47 C48 C49 0.7(18)
C46 C47 C51 F9 97(2)
C46 C47 C51 F7 -28.7(19)
C46 C47 C51 F8 -143.3(15)
C46 C47 C51 F7A 59.9(16)
C46 C47 C51 F8A -57(2)
C46 C47 C51 F9A 178(2)
C61A B2 C53A C54A 93.2(11)
C61A B2 C53A C58A -83.2(11)
C61A C62A C63A C67A -179.7(13)
C61A C62A C63A C64A 3(2)
C61A C66A C65A C68A -176.6(13)
C61A C66A C65A C64A -5(3)
C50A C45A B2 C37A -91.8(10)
C50A C45A B2 C61A 30.4(12)
C50A C45A B2 C53A 146.8(9)
C50A C45A C46A C47A -4.8(14)
C50A C49A C48A C47A 2.7(16)
C53A B2 C61A C62A 93.3(11)
C53A B2 C61A C66A -82.8(12)
C53A C54A C55A C59A 178.3(12)
C53A C54A C55A C56A -5(2)
C53A C58A C57A C60A 176.6(11)
C53A C58A C57A C56A 1(2)
C53 C54 C55 C59 179.1(14)
C53 C54 C55 C56 4(3)
C53 C58 C57 C56 -5(3)
C53 C58 C57 C60 -176.5(16)
C39A C40A C41A C42A -2.4(18)
C39A C40A C41A C44A 179.9(11)
C38A C37A C42A C41A -5.5(15)
C38A C37A B2 C45A -93.1(10)
C38A C37A B2 C61A 146.0(9)
C38A C37A B2 C53A 28.6(12)
C38A C39A C40A C41A 1.1(17)
C38A C39A C43A F27 61.7(14)
C38A C39A C43A F25 -55.9(15)
C38A C39A C43A F26 -176.9(11)
C60A C57A C56A C55A -179.4(13)
C61 C66 C65 C68 179.8(14)
C61 C66 C65 C64 -4(3)
C61 C62 C63 C67 -174.8(14)
C61 C62 C63 C64 2(3)
C46A C45A B2 C37A 80.1(10)
C46A C45A B2 C61A -157.6(8)
C46A C45A B2 C53A -41.2(12)
C46A C45A C50A C49A 4.7(14)
C46A C47A C51A F31 -26.4(15)
C46A C47A C51A F32 -145.8(12)
C46A C47A C51A F33 91.0(15)
C46A C47A C48A C49A -2.9(17)
C42 C37 C38 C39 0.1(16)
C42 C37 B1 C45 86.0(10)
C42 C37 B1 C53 -36.9(13)
C42 C37 B1 C61 -153.2(9)
C42 C41 C40 C39 -1(2)
C42 C41 C44 F5 -28.9(16)
C42 C41 C44 F4 -146.4(11)
C42 C41 C44 F6 93.6(15)
C66 C61 B1 C45 153.6(10)
C66 C61 B1 C37 37.1(14)
C66 C61 B1 C53 -85.2(12)
C66 C61 C62 C63 -1(2)
C66 C65 C64 C63 5(3)
C54A C53A C58A C57A -0.1(16)
C54A C55A C59A F39 120.8(18)
C54A C55A C59A F37 -8(2)
C54A C55A C59A F38 -120.4(16)
C54A C55A C59A F38A -62(2)
C54A C55A C59A F37A 54(2)
C54A C55A C59A F39A 163.1(19)
C54A C55A C56A C57A 6(2)
C58A C53A C54A C55A 2.6(17)
C58A C57A C56A C55A -3(2)
C40A C39A C38A C37A -2.1(17)
C40A C39A C43A F27 -121.6(13)
C40A C39A C43A F25 120.8(14)
C40A C39A C43A F26 -0.1(18)
C40A C41A C44A F29 140.5(11)
C40A C41A C44A F30 -103.6(13)
C40A C41A C44A F28 18.5(16)
C41 C40 C39 C38 0(2)
C41 C40 C39 C43 -176.7(12)
C38 C37 C42 C41 -1.2(15)
C38 C37 B1 C45 -88.4(11)
C38 C37 B1 C53 148.7(10)
C38 C37 B1 C61 32.4(13)
C38 C39 C43 F2 41(2)
C38 C39 C43 F3 -83(3)
C38 C39 C43 F1 153.0(19)
C38 C39 C43 F2A -48(2)
C38 C39 C43 F3A -164(2)
C38 C39 C43 F1A 71(3)
B1 C45 C50 C49 175.7(9)
B1 C45 C46 C47 -175.5(10)
B1 C37 C42 C41 -176.1(10)
B1 C37 C38 C39 174.9(11)
B1 C53 C54 C55 175.8(14)
B1 C53 C58 C57 -175.0(15)
B1 C61 C66 C65 178.5(14)
B1 C61 C62 C63 -177.2(14)
C48 C47 C51 F9 -82(2)
C48 C47 C51 F7 151.8(16)
C48 C47 C51 F8 37.2(18)
C48 C47 C51 F7A -119.6(14)
C48 C47 C51 F8A 124.0(18)
C48 C47 C51 F9A -1(2)
C48 C49 C52 F11 -127.9(13)
C48 C49 C52 F12 114.7(14)
C48 C49 C52 F10 -10.9(18)
C62 C61 C66 C65 2(2)
C62 C61 B1 C45 -30.6(15)
C62 C61 B1 C37 -147.1(11)
C62 C61 B1 C53 90.6(12)
C62 C63 C64 C65 -3(3)
C40 C41 C44 F5 151.0(13)
C40 C41 C44 F4 33.5(16)
C40 C41 C44 F6 -86.6(16)
C40 C39 C43 F2 -141.7(19)
C40 C39 C43 F3 94(3)
C40 C39 C43 F1 -30(2)
C40 C39 C43 F2A 129(2)
C40 C39 C43 F3A 13(3)
C40 C39 C43 F1A -112(3)
C54 C53 B1 C45 34.7(15)
C54 C53 B1 C37 153.5(11)
C54 C53 B1 C61 -86.1(12)
C54 C53 C58 C57 1(2)
C54 C55 C59 F15 56(2)
C54 C55 C59 F13 -59(2)
C54 C55 C59 F14 -176(2)
C54 C55 C59 F15A 117(2)
C54 C55 C59 F14A -120(2)
C54 C55 C59 F13A 3(3)
C54 C55 C56 C57 -8(3)
C51A C47A C48A C49A 179.7(10)
C62A C61A C66A C65A 4(2)
C62A C63A C64A C65A -4(3)
C12A P4 C25A C30A 76.5(14)
C12A P4 C25A C26A -43.7(13)
C12A P4 C31A C32A 179.7(14)
C12A P4 C31A C36A -58.4(13)
C59A C55A C56A C57A -178.1(14)
C43A C39A C38A C37A 174.8(10)
C43A C39A C40A C41A -175.6(11)
C67A C63A C64A C65A 178.7(18)
C25 P2 C31 C36 173.5(15)
C25 P2 C31 C32 -66(2)
C25 P2 C12 C11 -111.8(15)
C25 C30 C29 C28 65(3)
C68A C65A C64A C63A 176.5(17)
C58 C53 B1 C45 -149.6(11)
C58 C53 B1 C37 -30.9(16)
C58 C53 B1 C61 89.5(13)
C58 C53 C54 C55 0(2)
C58 C57 C60 F16 124(2)
C58 C57 C60 F18 -5(3)
C58 C57 C60 F17 -125(2)
C58 C57 C60 F18A -63(3)
C58 C57 C60 F17A 166(2)
C58 C57 C60 F16A 49(3)
C48A C47A C51A F31 151.1(11)
C48A C47A C51A F32 31.7(17)
C48A C47A C51A F33 -91.5(15)
C52 C49 C48 C47 -178.8(11)
C16A C17A C18A C13A 56(2)
C66A C61A C62A C63A -2.6(18)
C66A C65A C64A C63A 5(3)
C68 C65 C64 C63 -179.5(18)
C11 C10 C9 C8 179(2)
C10A C9A C8A P3 -46.6(17)
C44 C41 C40 C39 178.9(12)
C67 C63 C64 C65 173.1(19)
C14A C13A C18A C17A -54(2)
C10 C11 C12 P2 -30(2)
C10 C9 C8 P1 28(3)
C25A P4 C31A C32A 61.6(16)
C25A P4 C31A C36A -176.6(12)
C25A C30A C29A C28A 52(2)
C25A C26A C27A C28A -58(3)
C11A C10A C9A C8A 176.5(15)
C55 C56 C57 C58 8(3)
C55 C56 C57 C60 -179.7(19)
C13 P1 C8 C9 109.8(19)
C13 P1 C19 C20 74.9(8)
C13 P1 C19 C24 -159.6(8)
C13 C14 C15 C16 -71(2)
C13 C18 C17 C16 59(2)
C32A C31A C36A C35A -60.0(18)
C13A P3 C19A C24A -107(2)
C13A P3 C19A C20A 132.8(19)
C13A P3 C8A C9A 150.3(11)
C13A C14A C15A C16A -56.4(17)
C31 P2 C25 C30 -152.7(16)
C31 P2 C25 C26 92.7(14)
C31 P2 C12 C11 134.0(14)
C31 C36 C35 C34 -76(2)
C9A C10A C11A C12A 178.5(12)
C31A P4 C25A C30A -168.5(13)
C31A P4 C25A C26A 71.3(13)
C31A C32A C33A C34A -54(2)
C31A C36A C35A C34A 68(2)
C14 C13 C18 C17 -56(2)
C59 C55 C56 C57 177.0(18)
C36 C31 C32 C33 -61(3)
C15A C16A C17A C18A -59(2)
C15A C14A C13A P3 -172.6(10)
C15A C14A C13A C18A 51.5(18)
C56 C55 C59 F15 -129(2)
C56 C55 C59 F13 116(2)
C56 C55 C59 F14 -1(3)
C56 C55 C59 F15A -68(3)
C56 C55 C59 F14A 55(3)
C56 C55 C59 F13A 178(3)
C56 C57 C60 F16 -48(3)
C56 C57 C60 F18 -176(2)
C56 C57 C60 F17 63(3)
C56 C57 C60 F18A 125(2)
C56 C57 C60 F17A -5(3)
C56 C57 C60 F16A -122(2)
C30A C25A C26A C27A 60(2)
C30A C29A C28A C27A -51(3)
C56A C55A C59A F39 -55(2)
C56A C55A C59A F37 175.4(16)
C56A C55A C59A F38 63.5(19)
C56A C55A C59A F38A 122(2)
C56A C55A C59A F37A -123(2)
C56A C55A C59A F39A -13(2)
C30 C25 C26 C27 60(2)
C30 C29 C28 C27 -53(3)
C26A C25A C30A C29A -57(2)
C26A C27A C28A C29A 54(3)
C29 C28 C27 C26 48(4)
C34 C33 C32 C31 64(3)
C22A C21A C20A C19A -53(4)
C28 C27 C26 C25 -48(3)
C19A P3 C13A C14A 161.8(11)
C19A P3 C13A C18A -68.6(15)
C19A P3 C8A C9A -99.4(13)
C19A C24A C23A C22A 44(4)
C17A C16A C15A C14A 58.5(19)
C15 C16 C17 C18 -70(2)
C35 C34 C33 C32 -75(3)
C18 C13 C14 C15 66(2)
C33A C32A C31A P4 -178.5(13)
C33A C32A C31A C36A 60(2)
C33A C34A C35A C36A -68(2)
C17 C16 C15 C14 66(2)
C35A C34A C33A C32A 58(2)
C24A C19A C20A C21A 59(4)
C8A P3 C13A C14A -82.8(11)
C8A P3 C13A C18A 46.7(15)
C8A P3 C19A C24A 142(2)
C8A P3 C19A C20A 22(2)
C33 C34 C35 C36 79(2)
C21A C22A C23A C24A -46(5)
C20A C19A C24A C23A -52(3)
C26 C25 C30 C29 -67(2)
C12 P2 C25 C30 89.9(18)
C12 P2 C25 C26 -24.7(15)
C12 P2 C31 C36 -66.9(17)
C12 P2 C31 C32 54(2)
C12 C11 C10 Rh1 31(2)
C12 C11 C10 C9 -176.2(19)
C23A C22A C21A C20A 49(5)
C32 C31 C36 C35 67(3)
C8 P1 C13 C14 -174.1(18)
C8 P1 C13 C18 -51.5(15)
C8 P1 C19 C20 -39.0(9)
C8 P1 C19 C24 86.5(9)
C20 C21 C22 C23 54.7
C21 C20 C19 P1 -178.6(8)
C21 C20 C19 C24 54.9
C21 C22 C23 C24 -54.7
C22 C23 C24 C19 54.6
C23 C24 C19 P1 -179.5(9)
C23 C24 C19 C20 -54.7
C19 P1 C13 C14 70.5(18)
C19 P1 C13 C18 -166.9(12)
C19 P1 C8 C9 -136.5(18)
C19 C20 C21 C22 -54.7
C3 C2 C1 C6 0.1
C3 C4 C5 C6 0.1
C3 C7 C6 C1 -57.1
C3 C7 C6 C5 57.0
C2 C3 C4 C5 -71.3
C2 C3 C7 Rh1 -103(5)
C2 C3 C7 C6 57.2
C2 C1 C6 C7 36.1
C2 C1 C6 C5 -71.2
C4 C3 C2 C1 71.3
C4 C3 C7 Rh1 142(5)
C4 C3 C7 C6 -57.0
C4 C5 C6 C7 -36.2
C4 C5 C6 C1 71.2
C7 C3 C2 C1 -36.4
C7 C3 C4 C5 36.2
C3C C4C C5C C6C 0.3
C3C C2C C1C Rh2 -168.5(10)
C3C C2C C1C C6C 0.0
C3C C7C C6C C5C -57.0
C3C C7C C6C C1C 56.9
C4C C3C C2C C1C -71.2
C4C C3C C7C C6C 57.1
C4C C5C C6C C7C 35.9
C4C C5C C6C C1C -71.6
C2C C3C C4C C5C 71.0
C2C C3C C7C C6C -56.9
C2C C1C C6C C7C -36.1
C2C C1C C6C C5C 71.5
C7C C3C C4C C5C -36.5
C7C C3C C2C C1C 36.1
C3A C4A C5A C6A 0.0
C3A C2A C1A Rh1 -156(2)
C3A C2A C1A C6A 0.0
C3A C7A C6A C5A -56.9
C3A C7A C6A C1A 57.2
C4A C3A C2A C1A -71.2
C4A C3A C7A C6A 57.0
C4A C5A C6A C7A 36.1
C4A C5A C6A C1A -71.2
C2A C3A C4A C5A 71.2
C2A C3A C7A C6A -57.3
C2A C1A C6A C7A -36.2
C2A C1A C6A C5A 71.2
C7A C3A C4A C5A -36.3
C7A C3A C2A C1A 36.5
F36 C52A C49A C50A -47.1(13)
F36 C52A C49A C48A 134.8(11)
F34 C52A C49A C50A 73.5(14)
F34 C52A C49A C48A -104.6(13)
F35 C52A C49A C50A -166.9(9)
F35 C52A C49A C48A 15.1(15)
F42 C60A C57A C58A 52(2)
F42 C60A C57A C56A -132.3(18)
F24 C68 C65 C66 50(2)
F24 C68 C65 C64 -126(2)
F46 C68A C65A C66A 37(2)
F46 C68A C65A C64A -135.1(18)
F21 C67 C63 C62 125(2)
F21 C67 C63 C64 -52(2)
F43 C67A C63A C62A 153.3(15)
F43 C67A C63A C64A -29(2)
F44 C67A C63A C62A -86.5(19)
F44 C67A C63A C64A 91(2)
F23 C68 C65 C66 174(2)
F23 C68 C65 C64 -2(3)
F45 C67A C63A C62A 31(2)
F45 C67A C63A C64A -151.1(17)
F41 C60A C57A C58A -61.8(19)
F41 C60A C57A C56A 114.2(18)
F19 C67 C63 C62 -4(3)
F19 C67 C63 C64 180(3)
F40 C60A C57A C58A 177(2)
F40 C60A C57A C56A -7(3)
F22 C68 C65 C66 -66(2)
F22 C68 C65 C64 119(2)
F47 C68A C65A C66A -75(2)
F47 C68A C65A C64A 114(2)
F48 C68A C65A C66A 159.0(17)
F48 C68A C65A C64A -13(3)
F20 C67 C63 C62 -124(2)
F20 C67 C63 C64 60(2)
F19A C67 C63 C62 -68(2)
F19A C67 C63 C64 115(2)
F20A C67 C63 C62 165(2)
F20A C67 C63 C64 -11(3)
F21A C67 C63 C62 46(2)
F21A C67 C63 C64 -130(2)
F40A C60A C57A C58A -115(2)
F40A C60A C57A C56A 61(2)
F41A C60A C57A C58A 9(3)
F41A C60A C57A C56A -175(2)
F42A C60A C57A C58A 127.8(17)
F42A C60A C57A C56A -56(2)
F22A C68 C65 C66 -119(2)
F22A C68 C65 C64 65(3)
F24A C68 C65 C66 4(3)
F24A C68 C65 C64 -172(3)
F23A C68 C65 C66 122.0(19)
F23A C68 C65 C64 -54(3)
C51 C47 C48 C49 -179.8(11)
C3B C4B C5B C6B -0.1
C3B C2B C1B C6B -0.1
C3B C7B C6B C5B -57.1
C3B C7B C6B C1B 57.1
C4B C3B C2B C1B -71.0
C4B C3B C7B C6B 57.0
C4B C5B C6B C7B 36.4
C4B C5B C6B C1B -71.2
C2B C3B C4B C5B 71.1
C2B C3B C7B C6B -57.0
C2B C1B C6B C7B -36.3
C2B C1B C6B C5B 71.3
C7B C3B C4B C5B -36.1
C7B C3B C2B C1B 36.2
